data_1559958
loop_
_publ_author_name
'Rekis, Toms'
'Schaller, Achim M.'
'Kotla, Surya Rohith'
'Sch\"onleber, Andreas'
'Noohinejad, Leila'
'Tolkiehn, Martin'
'Paulmann, Carsten'
'van Smaalen, Sander'

_publ_section_title
;
 Single-crystal-to-single-crystal phase transitions of commensurately
 modulated sodium saccharinate 1.875-hydrate
;
_journal_issue 1
_journal_name_full IUCrJ
_journal_page_first 139
_journal_page_last 147
_journal_paper_doi 10.1107/S2052252520015912
_journal_volume 8
_journal_year 2021
_chemical_formula_sum 'C7 H4 N Na O4.875 S'
_chemical_formula_weight 235.2
_chemical_name_common 'Sodium Saccharinate 1.875-Hydrate'
_space_group_IT_number 15
_space_group_name_Hall '-C 2yac'
_space_group_name_H-M_alt 'C 1 2/n 1'
_space_group_ssg_name C2/c(0\b0)s0
_symmetry_cell_setting monoclinic
_cell_angle_alpha 90
_cell_angle_beta 93.7723
_cell_angle_gamma 90
_cell_formula_units_Z 16
_cell_length_a 18.747
_cell_length_b 7.1519
_cell_length_c 29.1807
_cell_measurement_temperature 298
_cell_modulation_dimension 1
_cell_volume 3903.974
_diffrn_ambient_temperature 298
_diffrn_detector 'Pilatus CdTe 1M'
_diffrn_measured_fraction_theta_full 0.88
_diffrn_measured_fraction_theta_max 0.83
_diffrn_measurement_device 'four-circle diffractometer'
_diffrn_measurement_device_type 'Huber four-circle diffractometer'
_diffrn_measurement_method '\f scans'
_diffrn_measurement_specimen_support 'glass fiber'
_diffrn_radiation_monochromator 'Si111 and Si311'
_diffrn_radiation_probe x-ray
_diffrn_radiation_source synchrotron
_diffrn_radiation_type synchrotron
_diffrn_radiation_wavelength 0.5
_diffrn_reflns_av_R_equivalents 0.0836
_diffrn_reflns_av_unetI/netI 0.0831
_diffrn_reflns_limit_h_max 30
_diffrn_reflns_limit_h_min -30
_diffrn_reflns_limit_index_m_1_max 4
_diffrn_reflns_limit_index_m_1_min -4
_diffrn_reflns_limit_k_max 13
_diffrn_reflns_limit_k_min -13
_diffrn_reflns_limit_l_max 47
_diffrn_reflns_limit_l_min -47
_diffrn_reflns_number 219580
_diffrn_reflns_theta_full 16.4
_diffrn_reflns_theta_max 24.1
_diffrn_reflns_theta_min 1.53
_diffrn_source synchrotron
_exptl_absorpt_coefficient_mu 0.143
_exptl_absorpt_correction_type empirical
_exptl_absorpt_process_details
'SADABS, Program for Empirical Absorption Correction of Area Detector Data, G. M. Sheldrick, 1996'
_exptl_crystal_colour colourless
_exptl_crystal_density_diffrn 1.6004
_exptl_crystal_description prism
_exptl_crystal_F_000 1934
_exptl_crystal_size_max 0.15
_exptl_crystal_size_mid 0.15
_exptl_crystal_size_min 0.15
_refine_diff_density_max 0.86
_refine_diff_density_min -0.91
_refine_ls_extinction_method none
_refine_ls_goodness_of_fit_gt 2.55
_refine_ls_goodness_of_fit_ref 1.95
_refine_ls_hydrogen_treatment constr
_refine_ls_number_constraints 710
_refine_ls_number_parameters 1702
_refine_ls_number_reflns 53580
_refine_ls_number_restraints 0
_refine_ls_R_factor_all 0.1347
_refine_ls_R_factor_gt 0.0539
_refine_ls_shift/su_max 0.0176
_refine_ls_shift/su_mean 0.0001
_refine_ls_structure_factor_coef F
_refine_ls_weighting_details w=1/(\s^2^(F)+0.0001F^2^)
_refine_ls_weighting_scheme sigma
_refine_ls_wR_factor_gt 0.0512
_refine_ls_wR_factor_ref 0.0563
_reflns_number_gt 26775
_reflns_number_total 53580
_reflns_threshold_expression I>3\s(I)
_cod_data_source_file lt5033.cif
_cod_data_source_block 298K
_cod_depositor_comments
;
The following automatic conversions were performed:

data item '_diffrn_radiation_probe' value 'X-ray' was changed to
'x-ray' in accordance with the
/home/data/users/saulius/crontab/automatic-downloads/rss-feeds/IUCr/lib/dictionaries/cif_core.dic
dictionary named 'cif_core.dic' version 2.4.2 last updated on
2011-04-26.

Automatic conversion script
Id: cif_fix_values 7556 2019-12-06 15:28:31Z antanas 

 Adding full bibliography for 1559957--1559961.cif.
;
_cod_original_formula_sum 'C7 H4 N1 Na1 O4.875 S1'
_cod_database_code 1559958
_jana_cell_commen_supercell_matrix_1_1 1
_jana_cell_commen_supercell_matrix_1_2 0
_jana_cell_commen_supercell_matrix_1_3 0
_jana_cell_commen_supercell_matrix_2_1 0
_jana_cell_commen_supercell_matrix_2_2 4
_jana_cell_commen_supercell_matrix_2_3 0
_jana_cell_commen_supercell_matrix_3_1 0
_jana_cell_commen_supercell_matrix_3_2 0
_jana_cell_commen_supercell_matrix_3_3 1
_jana_cell_commen_t_section_1 0

loop_
_space_group_symop_id
_space_group_symop_operation_xyz
1 x,y,z
2 -x,y+0.5,-z+0.5
3 x+0.5,y+0.5,z
4 -x+0.5,y,-z+0.5
5 -x,-y,-z
6 x,-y+0.5,z+0.5
7 -x+0.5,-y+0.5,-z
8 x+0.5,-y,z+0.5

loop_
_space_group_symop_ssg_id
_space_group_symop_ssg_operation_algebraic
1 x1,x2,x3,x4
2 -x1,x2+1/2,-x3+1/2,x4+1/2
3 -x1,-x2,-x3,-x4
4 x1,-x2+1/2,x3+1/2,-x4+1/2
5 x1+1/2,x2+1/2,x3,x4
6 -x1+1/2,x2,-x3+1/2,x4+1/2
7 -x1+1/2,-x2+1/2,-x3,-x4
8 x1+1/2,-x2,x3+1/2,-x4+1/2

loop_
_atom_site_label
_atom_site_type_symbol
_atom_site_fract_x
_atom_site_fract_y
_atom_site_fract_z
_atom_site_adp_type
_atom_site_U_iso_or_equiv
_atom_site_site_symmetry_multiplicity
_atom_site_occupancy
_atom_site_calc_flag
_atom_site_refinement_flags
_atom_site_disorder_assembly
_atom_site_disorder_group
S1a S -0.050499(9) 0.77533(3) 0.412271(7) Uani 0.03362(6) 8 1 d . . .
O1a O -0.09112(3) 0.94020(10) 0.42101(2) Uani 0.0509(2) 8 1 d . . .
O2a O -0.07978(3) 0.60599(9) 0.42973(2) Uani 0.0503(2) 8 1 d . . .
O3a O 0.05804(3) 0.75912(9) 0.313987(19) Uani 0.0450(2) 8 1 d . . .
N1a N -0.03632(3) 0.75770(10) 0.35905(2) Uani 0.0372(2) 8 1 d . . .
C7a C 0.03398(4) 0.76940(11) 0.35197(3) Uani 0.0324(2) 8 1 d . . .
S1b S -0.218745(13) 0.78452(4) 0.174229(10) Uani 0.03335(7) 8 0.875 d . . .
S1b' S -0.20232(9) 0.7017(2) 0.17554(6) Uani 0.03335(7) 8 0.06660(16) d . . .
S1b'' S -0.17869(9) 0.6855(3) 0.17675(7) Uani 0.03335(7) 8 0.05840(16) d . . .
O1b O -0.26084(4) 0.62353(12) 0.17709(3) Uani 0.0534(3) 8 0.875 d . . .
O1b' O -0.2212(4) 0.5100(14) 0.1794(4) Uani 0.0534(3) 8 0.06660(16) d . . .
O1b'' O -0.2020(2) 0.8218(5) 0.21072(15) Uani 0.0534(3) 8 0.05840(16) d . . .
O2b O -0.25228(4) 0.95139(12) 0.18675(3) Uani 0.0512(3) 8 0.875 d . . .
O2b' O -0.24745(19) 0.8289(5) 0.19727(13) Uani 0.0512(3) 8 0.06660(16) d . . .
O2b'' O -0.2145(4) 0.5045(16) 0.1799(4) Uani 0.0512(3) 8 0.05840(16) d . . .
O3b O -0.02874(4) 0.75140(12) 0.18836(3) Uani 0.0486(3) 8 0.875 d . . .
O3b' O -0.01340(16) 0.7991(6) 0.16101(16) Uani 0.0486(3) 8 0.06660(16) d . . .
O3b'' O -0.00186(19) 0.6989(7) 0.13361(18) Uani 0.0486(3) 8 0.05840(16) d . . .
N1b N -0.14470(5) 0.75827(13) 0.20283(3) Uani 0.0386(3) 8 0.875 d . . .
N1b' N -0.1200(2) 0.7254(7) 0.19187(16) Uani 0.0386(3) 8 0.06660(16) d . . .
N1b'' N -0.0933(3) 0.6660(8) 0.18134(19) Uani 0.0386(3) 8 0.05840(16) d . . .
C7b C -0.09127(5) 0.76572(15) 0.17507(4) Uani 0.0336(3) 8 0.875 d . . .
C7b' C -0.0800(2) 0.7719(8) 0.1579(2) Uani 0.0336(3) 8 0.06660(16) d . . .
C7b'' C -0.0656(3) 0.7112(9) 0.1411(2) Uani 0.0336(3) 8 0.05840(16) d . . .
O28w O 0.09637(5) 0.52546(15) 0.22141(4) Uani 0.0642(3) 8 0.9844 d . . .
O28w' O 0.09637(5) 0.52546(15) 0.22141(4) Uani 0.076(2) 8 0.0738(10) d . . .
O28w'' O 0.0924(4) 0.5495(11) 0.2120(3) Uani 0.076(2) 8 0.0668(10) d . . .
O18w O -0.09405(6) 0.50353(17) 0.27982(4) Uani 0.0600(12) 8 0.8438 d . . .
O18w' O -0.09405(6) 0.50353(17) 0.27982(4) Uani 0.0676(12) 8 0.0768(7) d . . .
O18w'' O -0.0480(3) 0.4686(8) 0.2822(2) Uani 0.0676(12) 8 0.0638(7) d . . .
O19w' O -0.09405(6) 0.50353(17) 0.27982(4) Uani 0.0628(15) 8 0.0613(8) d . . .
O19w'' O -0.0946(3) 0.4801(8) 0.28159(19) Uani 0.0628(15) 8 0.0794(8) d . . .
O24w O 0.14893(5) 0.78147(14) 0.12112(4) Uani 0.0794(4) 8 0.9844 d . . .
O24w' O 0.14893(5) 0.78147(14) 0.12112(4) Uani 0.0810(11) 8 0.0584(4) d . . .
O24w'' O 0.14606(17) 0.8459(6) 0.12072(13) Uani 0.0810(11) 8 0.0822(4) d . . .
O23w O 0.23918(7) 0.8178(2) 0.27698(5) Uani 0.0482(6) 8 0.8438 d . . .
Na6 Na 0.19805(4) 0.81763(13) 0.19782(3) Uani 0.0412(3) 8 0.75 d . . .
Na2 Na 0.00514(10) 0.6819(3) 0.25184(8) Uani 0.0597(8) 8 0.625 d . . .
Na2' Na -0.10471(10) 0.7698(3) 0.28287(6) Uani 0.0498(7) 8 0.0635(3) d . . .
Na2'' Na -0.03820(11) 0.7784(3) 0.25506(8) Uani 0.0662(9) 8 0.0615(3) d . . .
Na16' Na 0.1365(3) 0.701(4) 0.2648(3) Uani 0.057(3) 8 0.045(3) d . . .
Na16'' Na 0.14040(14) 0.810(2) 0.26918(10) Uani 0.063(2) 8 0.080(3) d . . .
Na16 Na 0.15002(4) 0.77376(14) 0.27693(3) Uani 0.0424(3) 8 0.125 d . . .
Na14' Na 0.09424(9) 0.9777(3) 0.14947(7) Uani 0.0388(7) 8 0.0535(3) d . . .
Na14'' Na 0.10948(7) 0.5619(2) 0.14939(6) Uani 0.0450(6) 8 0.0715(3) d . . .
Na14 Na 0.08987(4) 0.55808(13) 0.15807(3) Uani 0.0374(3) 8 0.125 d . . .
C1a C 0.03916(3) 0.80402(9) 0.43289(2) Uani 0.0302(8) 8 1 d . . .
C2a C 0.07968(5) 0.79840(15) 0.39558(3) Uani 0.0295(8) 8 1 d . . .
C3a C 0.15260(5) 0.81937(17) 0.40116(4) Uani 0.0382(9) 8 1 d . . .
C4a C 0.18280(6) 0.84604(18) 0.44525(4) Uani 0.0464(8) 8 1 d . . .
C5a C 0.14137(5) 0.85230(18) 0.48224(4) Uani 0.0474(8) 8 1 d . . .
C6a C 0.06809(5) 0.83085(16) 0.47699(3) Uani 0.0400(9) 8 1 d . . .
H1c3a H 0.181685 0.815631 0.375296 Uani 0.0480(18) 8 1 d . . .
H1c4a H 0.233657 0.860414 0.450015 Uani 0.0614(16) 8 1 d . . .
H1c5a H 0.163771 0.871987 0.512394 Uani 0.0632(16) 8 1 d . . .
H1c6a H 0.038829 0.834466 0.502759 Uani 0.0509(19) 8 1 d . . .
C1b C -0.18671(5) 0.8083(4) 0.12012(3) Uani 0.0301(12) 8 0.875 d . . .
C2b C -0.11389(6) 0.7948(4) 0.12620(4) Uani 0.0299(12) 8 0.875 d . . .
C3b C -0.07245(6) 0.8120(8) 0.08928(4) Uani 0.0413(13) 8 0.875 d . . .
C4b C -0.10679(7) 0.8429(4) 0.04650(4) Uani 0.0508(12) 8 0.875 d . . .
C5b C -0.17986(7) 0.8551(5) 0.04096(4) Uani 0.0529(12) 8 0.875 d . . .
C6b C -0.22190(6) 0.8385(8) 0.07786(4) Uani 0.0440(14) 8 0.875 d . . .
H1c3b H -0.02131 0.802975 0.093056 Uani 0.061(3) 8 0.875 d . . .
H1c4b H -0.078954 0.855999 0.020224 Uani 0.076(2) 8 0.875 d . . .
H1c5b H -0.20221 0.875546 0.010831 Uani 0.080(2) 8 0.875 d . . .
H1c6b H -0.273057 0.847484 0.074234 Uani 0.066(3) 8 0.875 d . . .
C1c C -0.19245(18) 0.7665(11) 0.11716(9) Uani 0.0301(12) 8 0.06660(16) d . . .
C2c C -0.12106(19) 0.7972(10) 0.11326(10) Uani 0.0299(12) 8 0.06660(16) d . . .
C3c C -0.09670(17) 0.8530(19) 0.07201(12) Uani 0.0413(12) 8 0.06660(16) d . . .
C4c C -0.14645(19) 0.8762(10) 0.03525(10) Uani 0.0508(11) 8 0.06660(16) d . . .
C5c C -0.21777(19) 0.8438(11) 0.03968(10) Uani 0.0529(11) 8 0.06660(16) d . . .
C6c C -0.24275(18) 0.7883(19) 0.08102(12) Uani 0.0440(13) 8 0.06660(16) d . . .
H1c3c H -0.046776 0.875093 0.068785 Uani 0.061(3) 8 0.06660(16) d . . .
H1c4c H -0.130735 0.915599 0.006123 Uani 0.076(2) 8 0.06660(16) d . . .
H1c5c H -0.250991 0.860097 0.013517 Uani 0.080(2) 8 0.06660(16) d . . .
H1c6c H -0.292636 0.766042 0.084383 Uani 0.066(3) 8 0.06660(16) d . . .
C1d C -0.1882(2) 0.7705(9) 0.12148(11) Uani 0.0301(12) 8 0.05840(16) d . . .
C2d C -0.1219(2) 0.7796(9) 0.10465(12) Uani 0.0299(12) 8 0.05840(16) d . . .
C3d C -0.11441(16) 0.8387(14) 0.06040(14) Uani 0.0413(12) 8 0.05840(16) d . . .
C4d C -0.1757(2) 0.8876(9) 0.03405(12) Uani 0.0508(11) 8 0.05840(16) d . . .
C5d C -0.2418(2) 0.8768(9) 0.05137(12) Uani 0.0529(11) 8 0.05840(16) d . . .
C6d C -0.24977(16) 0.8180(15) 0.09581(15) Uani 0.0440(13) 8 0.05840(16) d . . .
H1c3d H -0.068197 0.845882 0.048159 Uani 0.061(3) 8 0.05840(16) d . . .
H1c4d H -0.171788 0.929926 0.003091 Uani 0.076(2) 8 0.05840(16) d . . .
H1c5d H -0.283375 0.910653 0.032202 Uani 0.080(2) 8 0.05840(16) d . . .
H1c6d H -0.295888 0.810721 0.108187 Uani 0.066(3) 8 0.05840(16) d . . .

loop_
_atom_site_aniso_label
_atom_site_aniso_type_symbol
_atom_site_aniso_U_11
_atom_site_aniso_U_22
_atom_site_aniso_U_33
_atom_site_aniso_U_12
_atom_site_aniso_U_13
_atom_site_aniso_U_23
S1a S 0.03099(8) 0.04258(12) 0.02757(9) -0.00117(8) 0.00398(7) -0.00386(9)
O1a O 0.0433(3) 0.0612(5) 0.0482(4) 0.0169(3) 0.0037(3) -0.0088(3)
O2a O 0.0541(3) 0.0557(4) 0.0422(4) -0.0195(3) 0.0117(3) -0.0011(3)
O3a O 0.0442(3) 0.0646(5) 0.0269(3) -0.0031(3) 0.0080(2) -0.0018(3)
N1a N 0.0332(3) 0.0524(5) 0.0258(3) -0.0028(3) 0.0015(2) -0.0038(3)
C7a C 0.0367(4) 0.0336(4) 0.0268(4) 0.0004(3) 0.0025(3) -0.0003(3)
S1b S 0.03324(12) 0.03101(12) 0.03676(12) 0.00215(10) 0.00955(10) 0.00181(10)
S1b' S 0.03324(12) 0.03101(12) 0.03676(12) 0.00215(10) 0.00955(10) 0.00181(10)
S1b'' S 0.03324(12) 0.03101(12) 0.03676(12) 0.00215(10) 0.00955(10) 0.00181(10)
O1b O 0.0509(4) 0.0441(5) 0.0671(6) -0.0103(4) 0.0184(4) 0.0106(4)
O1b' O 0.0509(4) 0.0441(5) 0.0671(6) -0.0103(4) 0.0184(4) 0.0106(4)
O1b'' O 0.0509(4) 0.0441(5) 0.0671(6) -0.0103(4) 0.0184(4) 0.0106(4)
O2b O 0.0548(4) 0.0431(5) 0.0579(5) 0.0135(4) 0.0197(4) -0.0058(4)
O2b' O 0.0548(4) 0.0431(5) 0.0579(5) 0.0135(4) 0.0197(4) -0.0058(4)
O2b'' O 0.0548(4) 0.0431(5) 0.0579(5) 0.0135(4) 0.0197(4) -0.0058(4)
O3b O 0.0330(3) 0.0554(5) 0.0558(5) 0.0040(3) -0.0096(3) 0.0024(4)
O3b' O 0.0330(3) 0.0554(5) 0.0558(5) 0.0040(3) -0.0096(3) 0.0024(4)
O3b'' O 0.0330(3) 0.0554(5) 0.0558(5) 0.0040(3) -0.0096(3) 0.0024(4)
N1b N 0.0404(4) 0.0452(5) 0.0298(4) 0.0021(3) -0.0002(3) 0.0050(4)
N1b' N 0.0404(4) 0.0452(5) 0.0298(4) 0.0021(3) -0.0002(3) 0.0050(4)
N1b'' N 0.0404(4) 0.0452(5) 0.0298(4) 0.0021(3) -0.0002(3) 0.0050(4)
C7b C 0.0327(4) 0.0301(5) 0.0371(6) 0.0012(3) -0.0038(4) -0.0005(4)
C7b' C 0.0327(4) 0.0301(5) 0.0371(6) 0.0012(3) -0.0038(4) -0.0005(4)
C7b'' C 0.0327(4) 0.0301(5) 0.0371(6) 0.0012(3) -0.0038(4) -0.0005(4)
O28w O 0.0639(5) 0.0578(6) 0.0715(6) 0.0032(4) 0.0088(4) 0.0015(5)
O28w' O 0.071(2) 0.061(3) 0.093(5) 0.0062(18) -0.020(3) -0.011(3)
O28w'' O 0.071(2) 0.061(3) 0.093(5) 0.0062(18) -0.020(3) -0.011(3)
O18w O 0.0682(17) 0.052(2) 0.061(2) -0.0122(15) 0.0143(16) -0.0072(18)
O18w' O 0.052(2) 0.0749(17) 0.076(2) 0.011(2) 0.004(2) -0.0071(15)
O18w'' O 0.052(2) 0.0749(17) 0.076(2) 0.011(2) 0.004(2) -0.0071(15)
O19w' O 0.062(3) 0.0630(19) 0.062(3) -0.005(2) -0.0096(19) 0.0001(19)
O19w'' O 0.062(3) 0.0630(19) 0.062(3) -0.005(2) -0.0096(19) 0.0001(19)
O24w O 0.0939(7) 0.0670(7) 0.0743(7) 0.0026(5) -0.0170(5) 0.0039(6)
O24w' O 0.0743(15) 0.070(2) 0.095(2) 0.000(2) -0.0169(14) 0.011(2)
O24w'' O 0.0743(15) 0.070(2) 0.095(2) 0.000(2) -0.0169(14) 0.011(2)
O23w O 0.0475(8) 0.0509(11) 0.0468(10) -0.0004(7) 0.0073(7) -0.0031(8)
Na6 Na 0.0382(4) 0.0447(6) 0.0406(6) 0.0063(4) 0.0028(4) -0.0022(4)
Na2 Na 0.0388(10) 0.0757(16) 0.0640(14) -0.0008(10) -0.0024(9) 0.0239(12)
Na2' Na 0.0676(13) 0.0444(13) 0.0351(11) -0.0026(9) -0.0149(9) -0.0034(9)
Na2'' Na 0.0629(14) 0.0788(18) 0.0537(15) -0.0243(12) -0.0194(11) 0.0014(12)
Na16' Na 0.0355(16) 0.096(10) 0.039(2) 0.007(3) 0.0041(16) 0.020(4)
Na16'' Na 0.0410(9) 0.105(6) 0.0442(12) -0.0039(15) 0.0170(8) -0.0044(17)
Na16 Na 0.0349(4) 0.0567(7) 0.0360(5) -0.0050(4) 0.0058(4) 0.0028(4)
Na14' Na 0.0351(10) 0.0446(14) 0.0358(13) -0.0038(9) -0.0033(8) 0.0083(10)
Na14'' Na 0.0334(8) 0.0580(12) 0.0431(10) 0.0034(7) -0.0028(7) 0.0030(8)
Na14 Na 0.0330(4) 0.0439(6) 0.0349(5) 0.0066(4) -0.0022(3) -0.0017(4)
C1a C 0.0338(3) 0.028(2) 0.0287(3) 0.0008(5) 0.0008(2) -0.0018(6)
C2a C 0.0334(3) 0.026(2) 0.0288(3) 0.0004(5) 0.0008(2) -0.0001(6)
C3a C 0.0330(3) 0.038(3) 0.0434(3) 0.0000(6) 0.0034(2) -0.0003(5)
C4a C 0.0350(3) 0.049(2) 0.0538(3) -0.0002(5) -0.0087(2) -0.0058(5)
C5a C 0.0489(3) 0.052(2) 0.0397(3) 0.0030(5) -0.0133(2) -0.0096(5)
C6a C 0.0477(3) 0.043(3) 0.0289(3) 0.0038(6) -0.0012(2) -0.0060(6)
H1c3a H 0.0390(6) 0.052(5) 0.0545(5) 0.0004(11) 0.0132(5) 0.0024(11)
H1c4a H 0.0357(5) 0.067(5) 0.0787(6) -0.0017(10) -0.0133(4) -0.0076(11)
H1c5a H 0.0671(5) 0.072(5) 0.0464(6) 0.0053(10) -0.0238(4) -0.0155(11)
H1c6a H 0.0637(7) 0.059(6) 0.0300(5) 0.0067(12) 0.0055(5) -0.0072(11)
C1b C 0.0316(5) 0.024(4) 0.0348(4) -0.0002(6) 0.0015(3) 0.0002(6)
C2b C 0.0316(5) 0.025(4) 0.0331(4) 0.0003(6) 0.0019(3) -0.0010(6)
C3b C 0.0410(3) 0.039(4) 0.0456(5) -0.0010(4) 0.0140(2) -0.0033(7)
C4b C 0.0728(5) 0.045(4) 0.0359(4) -0.0012(5) 0.0176(3) -0.0011(6)
C5b C 0.0758(4) 0.050(4) 0.0319(4) 0.0027(6) -0.0062(3) 0.0012(6)
C6b C 0.0442(3) 0.042(4) 0.0435(6) 0.0025(5) -0.0106(2) 0.0005(7)
H1c3b H 0.0403(3) 0.073(8) 0.0729(11) 0.0002(7) 0.0211(3) -0.0038(16)
H1c4b H 0.1061(9) 0.079(7) 0.0463(5) -0.0018(12) 0.0366(5) 0.0012(11)
H1c5b H 0.1130(9) 0.089(7) 0.0359(5) 0.0074(12) -0.0175(5) 0.0057(11)
H1c6b H 0.0453(3) 0.080(8) 0.0694(12) 0.0060(7) -0.0203(3) 0.0027(16)
C1c C 0.0313(5) 0.024(3) 0.0349(4) 0.0014(7) 0.0024(3) -0.0011(8)
C2c C 0.0313(5) 0.026(3) 0.0328(4) 0.0014(7) 0.0026(3) -0.0020(8)
C3c C 0.0467(3) 0.038(4) 0.0402(6) -0.0015(7) 0.0141(3) -0.0007(9)
C4c C 0.0757(5) 0.046(3) 0.0313(4) 0.0047(7) 0.0085(3) 0.0023(8)
C5c C 0.0665(5) 0.053(3) 0.0375(4) 0.0091(7) -0.0138(3) -0.0015(8)
C6c C 0.0373(3) 0.044(4) 0.0489(6) 0.0030(7) -0.0087(3) -0.0035(10)
H1c3c H 0.0516(4) 0.071(8) 0.0642(12) -0.0086(13) 0.0260(5) 0.002(2)
H1c4c H 0.1150(9) 0.078(7) 0.0362(6) 0.0046(15) 0.0197(6) 0.0109(15)
H1c5c H 0.0939(9) 0.094(7) 0.0488(6) 0.0147(15) -0.0309(6) 0.0015(16)
H1c6c H 0.0356(4) 0.081(8) 0.0789(13) -0.0011(14) -0.0124(5) -0.002(2)
C1d C 0.0319(4) 0.024(3) 0.0344(5) -0.0001(6) 0.0031(3) -0.0020(10)
C2d C 0.0318(4) 0.026(3) 0.0322(5) -0.0001(6) 0.0026(3) -0.0027(10)
C3d C 0.0514(3) 0.039(4) 0.0342(6) -0.0037(5) 0.0103(3) -0.0012(11)
C4d C 0.0748(4) 0.045(3) 0.0315(5) 0.0013(5) -0.0043(3) 0.0024(10)
C5d C 0.0566(4) 0.050(3) 0.0488(5) 0.0083(5) -0.0189(3) -0.0009(10)
C6d C 0.0329(3) 0.044(4) 0.0544(6) 0.0035(5) -0.0041(3) -0.0037(12)
H1c3d H 0.0628(4) 0.073(8) 0.0511(12) -0.0069(9) 0.0260(5) 0.002(2)
H1c4d H 0.1164(8) 0.076(7) 0.0338(8) 0.0024(11) -0.0028(5) 0.012(2)
H1c5d H 0.0747(8) 0.089(7) 0.0718(9) 0.0182(11) -0.0368(6) 0.004(2)
H1c6d H 0.0317(4) 0.081(8) 0.0850(13) 0.0052(9) 0.0020(6) -0.002(2)

loop_
_atom_site_displace_Fourier_atom_site_label
_atom_site_displace_Fourier_axis
_atom_site_displace_Fourier_wave_vector_seq_id
_atom_site_displace_Fourier_param_cos
_atom_site_displace_Fourier_param_sin
S1a x 1 -0.002949(13) 0.001866(13)
S1a y 1 0.01819(4) -0.00946(4)
S1a z 1 -0.001097(9) 0.000795(9)
S1a x 2 0.007328(12) 0.003497(13)
S1a y 2 -0.00002(4) 0.02376(4)
S1a z 2 -0.000740(9) -0.001578(9)
S1a x 3 -0.003801(12) 0.016384(13)
S1a y 3 -0.01254(4) 0.00388(4)
S1a z 3 -0.000608(9) 0.003057(9)
S1a x 4 0 -0.000975(10)
S1a y 4 0 -0.01106(3)
S1a z 4 0 -0.000355(7)
O1a x 1 -0.00005(4) -0.00171(4)
O1a y 1 0.02153(12) 0.00375(13)
O1a z 1 0.00270(3) 0.00043(3)
O1a x 2 -0.00562(4) 0.00611(4)
O1a y 2 -0.02752(12) -0.00169(12)
O1a z 2 0.00121(3) -0.00060(3)
O1a x 3 -0.00814(4) -0.01447(4)
O1a y 3 0.00854(13) -0.01215(12)
O1a z 3 -0.00223(3) -0.00311(3)
O1a x 4 0 0.00283(3)
O1a y 4 0 0.01442(10)
O1a z 4 0 0.00033(2)
O2a x 1 -0.00221(4) 0.00334(4)
O2a y 1 0.00264(12) -0.01862(12)
O2a z 1 -0.00331(3) 0.00190(3)
O2a x 2 0.00100(4) -0.00770(4)
O2a y 2 0.02674(12) 0.00209(12)
O2a z 2 -0.00165(3) 0.00218(3)
O2a x 3 0.01391(4) -0.01106(4)
O2a y 3 0.01098(12) 0.00815(13)
O2a z 3 0.00197(3) -0.00144(3)
O2a x 4 0 -0.00053(3)
O2a y 4 0 0.01296(9)
O2a z 4 0 0.00060(2)
O3a x 1 -0.00397(4) 0.01518(4)
O3a y 1 0.03743(12) 0.00225(12)
O3a z 1 -0.00192(3) 0.00727(3)
O3a x 2 0.01183(4) 0.00111(4)
O3a y 2 0.01216(12) 0.00639(12)
O3a z 2 0.00024(3) -0.00165(3)
O3a x 3 -0.00005(4) 0.01496(4)
O3a y 3 -0.00625(12) 0.02112(12)
O3a z 3 0.00015(3) 0.00215(3)
O3a x 4 0 0.00049(3)
O3a y 4 0 -0.00279(9)
O3a z 4 0 0.000289(18)
N1a x 1 -0.00333(4) 0.00945(4)
N1a y 1 0.02855(14) -0.00987(13)
N1a z 1 -0.00148(3) 0.00210(3)
N1a x 2 0.00984(4) 0.00130(4)
N1a y 2 0.00881(13) 0.01928(14)
N1a z 2 -0.00099(3) -0.00135(3)
N1a x 3 0.00052(4) 0.01579(4)
N1a y 3 -0.00933(14) 0.01156(13)
N1a z 3 0.00013(3) 0.00291(3)
N1a x 4 0 -0.00013(3)
N1a y 4 0 -0.00894(10)
N1a z 4 0 -0.00025(2)
C7a x 1 -0.00392(5) 0.01031(5)
C7a y 1 0.02717(15) -0.00116(15)
C7a z 1 -0.00171(4) 0.00589(4)
C7a x 2 0.01010(5) 0.00266(5)
C7a y 2 0.00924(15) 0.01194(15)
C7a z 2 0.00017(4) -0.00166(4)
C7a x 3 -0.00239(5) 0.01551(5)
C7a y 3 -0.00909(16) 0.01338(15)
C7a z 3 -0.00027(4) 0.00233(4)
C7a x 4 0 -0.00011(4)
C7a y 4 0 -0.00470(12)
C7a z 4 0 0.00005(3)
S1b x 1 -0.002163(13) 0.02427(2)
S1b y 1 -0.04056(4) -0.01202(7)
S1b z 1 0.002450(10) 0.004950(16)
S1b x 2 -0.012876(19) 0.003820(15)
S1b y 2 0.02510(6) -0.05790(5)
S1b z 2 -0.006869(15) 0.003522(11)
S1b x 3 -0.006531(16) 0.003859(18)
S1b y 3 0.02319(5) 0.00848(6)
S1b z 3 0.000486(13) -0.002020(14)
O1b x 1 0.02688(6) 0.01359(5)
O1b y 1 -0.05379(18) 0.03650(15)
O1b z 1 0.00761(5) 0.00565(4)
O1b x 2 0.01391(5) 0.01924(6)
O1b y 2 -0.07680(13) -0.03966(19)
O1b z 2 0.00186(3) 0.00909(5)
O1b x 3 0.00887(4) 0.00428(6)
O1b y 3 -0.00813(12) -0.02650(19)
O1b z 3 -0.00264(3) 0.00033(5)
O2b x 1 -0.03101(5) 0.00812(6)
O2b y 1 -0.02867(14) -0.05218(18)
O2b z 1 -0.00540(4) 0.00644(5)
O2b x 2 0.00609(5) -0.00901(6)
O2b y 2 0.07799(14) 0.03165(17)
O2b z 2 -0.00672(4) -0.00788(4)
O2b x 3 0.00162(7) -0.00646(4)
O2b y 3 -0.0244(2) 0.01439(11)
O2b z 3 0.00294(5) 0.00164(3)
O3b x 1 0.00335(4) 0.02307(6)
O3b y 1 0.05002(13) -0.00349(19)
O3b z 1 0.00611(3) -0.01495(5)
O3b x 2 -0.01233(5) 0.01018(5)
O3b y 2 -0.00422(16) 0.01093(16)
O3b z 2 0.00074(4) -0.00104(4)
O3b x 3 -0.00467(5) 0.00481(4)
O3b y 3 0.01030(18) 0.00718(13)
O3b z 3 0.00259(4) 0.00102(3)
N1b x 1 0.00192(5) 0.03003(7)
N1b y 1 -0.00126(15) -0.0097(2)
N1b z 1 0.00462(3) -0.00258(5)
N1b x 2 -0.01475(6) 0.01062(6)
N1b y 2 0.00440(19) -0.03590(18)
N1b z 2 -0.00342(4) 0.00285(4)
N1b x 3 -0.00584(6) 0.00426(5)
N1b y 3 0.0228(2) 0.00324(16)
N1b z 3 0.00087(5) -0.00075(4)
C7b x 1 0.00134(5) 0.02111(8)
C7b y 1 0.01898(16) -0.0043(2)
C7b z 1 0.00567(4) -0.00809(6)
C7b x 2 -0.01171(7) 0.00667(6)
C7b y 2 0.0010(2) -0.01111(19)
C7b z 2 -0.00155(5) 0.00105(5)
C7b x 3 -0.00502(7) 0.00493(6)
C7b y 3 0.0139(2) 0.00499(18)
C7b z 3 0.00133(5) 0.00013(5)
O28w x 1 -0.02656(8) 0.00711(7)
O28w y 1 0.0099(2) 0.00273(19)
O28w z 1 0.00907(6) 0.00272(5)
O28w x 2 -0.00667(5) -0.00090(9)
O28w y 2 0.00804(13) -0.0245(3)
O28w z 2 -0.00130(3) 0.00100(7)
O28w x 3 0.00215(5) -0.00978(9)
O28w y 3 0.01011(15) -0.0264(3)
O28w z 3 -0.00541(4) -0.00340(7)
O28w x 4 0 -0.00057(11)
O28w y 4 0 -0.0180(3)
O28w z 4 0 -0.00695(8)
O28w' x 1 -0.02656(8) 0.00711(7)
O28w' y 1 0.0099(2) 0.00273(19)
O28w' z 1 0.00907(6) 0.00272(5)
O28w' x 2 -0.00667(5) -0.00090(9)
O28w' y 2 0.00804(13) -0.0245(3)
O28w' z 2 -0.00130(3) 0.00100(7)
O28w' x 3 0.00215(5) -0.00978(9)
O28w' y 3 0.01011(15) -0.0264(3)
O28w' z 3 -0.00541(4) -0.00340(7)
O28w' x 4 0 -0.00057(11)
O28w' y 4 0 -0.0180(3)
O28w' z 4 0 -0.00695(8)
O18w x 1 0.02264(10) 0.02238(5)
O18w y 1 -0.0307(3) -0.00202(15)
O18w z 1 -0.00799(7) 0.00389(4)
O18w x 2 0.00346(9) 0.00135(7)
O18w y 2 -0.0074(3) 0.00116(19)
O18w z 2 -0.00387(7) 0.00037(5)
O18w x 3 0.00093(10) -0.02118(6)
O18w y 3 -0.0097(3) 0.01426(16)
O18w z 3 -0.00146(7) -0.00396(4)
O18w x 4 0.00261(6) 0
O18w y 4 -0.00154(17) 0
O18w z 4 0.00162(4) 0
O18w' x 1 0.02264(10) 0.02238(5)
O18w' y 1 -0.0307(3) -0.00202(15)
O18w' z 1 -0.00799(7) 0.00389(4)
O18w' x 2 0.00346(9) 0.00135(7)
O18w' y 2 -0.0074(3) 0.00116(19)
O18w' z 2 -0.00387(7) 0.00037(5)
O18w' x 3 0.00093(10) -0.02118(6)
O18w' y 3 -0.0097(3) 0.01426(16)
O18w' z 3 -0.00146(7) -0.00396(4)
O18w' x 4 0.00261(6) 0
O18w' y 4 -0.00154(17) 0
O18w' z 4 0.00162(4) 0
O19w' x 1 0.02264(10) 0.02238(5)
O19w' y 1 -0.0307(3) -0.00202(15)
O19w' z 1 -0.00799(7) 0.00389(4)
O19w' x 2 0.00346(9) 0.00135(7)
O19w' y 2 -0.0074(3) 0.00116(19)
O19w' z 2 -0.00387(7) 0.00037(5)
O19w' x 3 0.00093(10) -0.02118(6)
O19w' y 3 -0.0097(3) 0.01426(16)
O19w' z 3 -0.00146(7) -0.00396(4)
O19w' x 4 0.00261(6) 0
O19w' y 4 -0.00154(17) 0
O19w' z 4 0.00162(4) 0
O24w x 1 -0.00019(5) 0.00336(8)
O24w y 1 -0.00423(14) -0.0159(2)
O24w z 1 -0.00005(3) 0.00687(6)
O24w x 2 0.00449(7) 0.00356(5)
O24w y 2 0.0099(2) -0.01414(16)
O24w z 2 0.00257(5) 0.00138(4)
O24w x 3 -0.00511(6) 0.01266(7)
O24w y 3 0.01897(19) 0.01051(19)
O24w z 3 0.00089(4) 0.00184(5)
O24w x 4 0 -0.00097(5)
O24w y 4 0 0.03152(16)
O24w z 4 0 -0.00116(4)
O24w' x 1 -0.00019(5) 0.00336(8)
O24w' y 1 -0.00423(14) -0.0159(2)
O24w' z 1 -0.00005(3) 0.00687(6)
O24w' x 2 0.00449(7) 0.00356(5)
O24w' y 2 0.0099(2) -0.01414(16)
O24w' z 2 0.00257(5) 0.00138(4)
O24w' x 3 -0.00511(6) 0.01266(7)
O24w' y 3 0.01897(19) 0.01051(19)
O24w' z 3 0.00089(4) 0.00184(5)
O24w' x 4 0 -0.00097(5)
O24w' y 4 0 0.03152(16)
O24w' z 4 0 -0.00116(4)
O23w x 1 -0.00996(5) 0.03181(13)
O23w y 1 -0.08885(15) 0.0263(4)
O23w z 1 0.00058(4) 0.00195(9)
O23w x 2 -0.04277(10) -0.03514(6)
O23w y 2 -0.0370(3) -0.01824(18)
O23w z 2 0.01051(7) 0.00730(4)
O23w x 3 0 0.00801(7)
O23w y 3 0 -0.0383(2)
O23w z 3 0 0.00380(5)
Na6 x 1 -0.00821(3) 0.03445(7)
Na6 y 1 -0.06291(9) 0.0449(2)
Na6 z 1 -0.00045(2) 0.00257(6)
Na6 x 2 -0.01918(6) -0.01092(3)
Na6 y 2 -0.04082(17) -0.01404(10)
Na6 z 2 0.00521(4) 0.00363(3)
Na6 x 3 0 0.00229(4)
Na6 y 3 0 -0.03788(12)
Na6 z 3 0 0.00408(3)
Na2 x 1 -0.01337(12) 0.02044(13)
Na2 y 1 0.0903(4) 0.2274(4)
Na2 z 1 0.00303(9) 0.00038(10)
Na2 x 2 -0.01980(4) 0.00095(9)
Na2 y 2 -0.07212(12) 0.0538(3)
Na2 z 2 0.00018(3) 0.00042(7)
C1a x 1 -0.00232(3) -0.00079(3)
C1a y 1 0.00993(11) -0.00305(11)
C1a z 1 -0.00217(2) 0.00550(2)
C1a x 2 0.00591(3) 0.00583(3)
C1a y 2 -0.00234(11) 0.01395(11)
C1a z 2 0.00089(2) -0.00143(2)
C1a x 3 -0.01054(3) 0.01347(3)
C1a y 3 -0.00954(11) 0.00157(11)
C1a z 3 -0.00158(2) 0.00202(2)
C1a x 4 -0.00379(6) -0.00870(13)
C1a y 4 -0.0113(2) -0.0260(5)
C1a z 4 0.00011(4) 0.00025(9)
C2a x 1 -0.00348(3) 0.00408(3)
C2a y 1 0.01306(11) 0.00197(11)
C2a z 1 -0.00258(2) 0.00777(2)
C2a x 2 0.00757(3) 0.00575(3)
C2a y 2 0.00540(11) 0.01030(11)
C2a z 2 0.00139(2) -0.00134(2)
C2a x 3 -0.00894(3) 0.01361(3)
C2a y 3 -0.00967(11) 0.00580(11)
C2a z 3 -0.00118(2) 0.00180(2)
C2a x 4 -0.00314(7) -0.00552(12)
C2a y 4 -0.0059(3) -0.0104(5)
C2a z 4 0.00079(5) 0.00139(9)
C3a x 1 -0.00350(3) 0.00326(3)
C3a y 1 0.00606(10) 0.00699(11)
C3a z 1 -0.004296(18) 0.011127(19)
C3a x 2 0.00597(3) 0.00732(3)
C3a y 2 0.00895(10) 0.00551(10)
C3a z 2 0.002688(19) -0.000573(19)
C3a x 3 -0.01265(3) 0.01028(3)
C3a y 3 -0.00874(10) 0.00649(10)
C3a z 3 -0.001243(19) 0.001008(19)
C3a x 4 -0.000978(19) -0.00798(15)
C3a y 4 0.00297(6) 0.0242(5)
C3a z 4 0.000427(11) 0.00349(9)
C4a x 1 -0.00121(3) -0.00221(3)
C4a y 1 -0.00396(10) 0.00447(10)
C4a z 1 -0.005978(19) 0.01186(2)
C4a x 2 0.00243(3) 0.00786(3)
C4a y 2 0.00593(10) 0.00390(10)
C4a z 2 0.003174(19) 0.000428(19)
C4a x 3 -0.01644(3) 0.00494(3)
C4a y 3 -0.00740(10) 0.00444(10)
C4a z 3 -0.00142(2) 0.00041(2)
C4a x 4 0.00482(5) -0.01204(13)
C4a y 4 -0.01615(19) 0.0403(5)
C4a z 4 -0.00149(4) 0.00373(9)
C5a x 1 0.00116(3) -0.00660(3)
C5a y 1 -0.00575(10) -0.00158(10)
C5a z 1 -0.005200(19) 0.00964(2)
C5a x 2 0.00089(3) 0.00714(3)
C5a y 2 -0.00232(10) 0.00418(10)
C5a z 2 0.00270(2) 0.00020(2)
C5a x 3 -0.01762(3) 0.00359(3)
C5a y 3 -0.00518(10) 0.00139(10)
C5a z 3 -0.00187(2) 0.00036(2)
C5a x 4 0.00772(7) -0.01418(12)
C5a y 4 -0.0127(2) 0.0234(5)
C5a z 4 -0.00127(5) 0.00233(9)
C6a x 1 0.00010(3) -0.00627(3)
C6a y 1 0.00103(11) -0.00441(11)
C6a z 1 -0.003040(19) 0.006501(19)
C6a x 2 0.00265(3) 0.00664(3)
C6a y 2 -0.00776(11) 0.00957(11)
C6a z 2 0.001679(19) -0.000923(19)
C6a x 3 -0.01564(3) 0.00885(3)
C6a y 3 -0.00608(11) -0.00122(11)
C6a z 3 -0.002136(19) 0.001207(19)
C6a x 4 0.001363(15) -0.01437(16)
C6a y 4 0.00094(5) -0.0099(5)
C6a z 4 -0.000070(9) 0.00074(9)
H1c3a x 1 -0.00450(4) 0.00659(4)
H1c3a y 1 0.00803(16) 0.01077(16)
H1c3a z 1 -0.00462(2) 0.01275(2)
H1c3a x 2 0.00712(4) 0.00742(4)
H1c3a y 2 0.01444(16) 0.00333(16)
H1c3a z 2 0.00306(2) -0.00050(2)
H1c3a x 3 -0.01165(4) 0.01057(4)
H1c3a y 3 -0.00913(16) 0.00929(16)
H1c3a z 3 -0.00097(2) 0.00088(2)
H1c3a x 4 -0.00112(4) -0.0058(2)
H1c3a y 4 0.00692(15) 0.0355(8)
H1c3a z 4 0.00085(2) 0.00438(11)
H1c4a x 1 -0.00070(3) -0.00265(4)
H1c4a y 1 -0.00949(15) 0.00574(16)
H1c4a z 1 -0.00791(3) 0.01379(3)
H1c4a x 2 0.00107(4) 0.00814(4)
H1c4a y 2 0.01042(15) 0.00246(15)
H1c4a z 2 0.00365(3) 0.00143(3)
H1c4a x 3 -0.01714(4) 0.00140(4)
H1c4a y 3 -0.00824(16) 0.00590(16)
H1c4a z 3 -0.00109(3) 0.00005(3)
H1c4a x 4 0.00861(11) -0.01129(14)
H1c4a y 4 -0.0418(5) 0.0548(6)
H1c4a z 4 -0.00325(8) 0.00425(10)
H1c5a x 1 0.00401(4) -0.00963(4)
H1c5a y 1 -0.01164(16) -0.00499(16)
H1c5a z 1 -0.00644(3) 0.01010(3)
H1c5a x 2 -0.00135(4) 0.00646(4)
H1c5a y 2 -0.00316(16) 0.00098(16)
H1c5a z 2 0.00287(3) 0.00100(3)
H1c5a x 3 -0.01850(4) -0.00158(4)
H1c5a y 3 -0.00381(16) 0.00182(16)
H1c5a z 3 -0.00180(3) -0.00018(3)
H1c5a x 4 0.01499(14) -0.01265(12)
H1c5a y 4 -0.0310(6) 0.0261(5)
H1c5a z 4 -0.00233(10) 0.00196(8)
H1c6a x 1 0.00155(4) -0.00942(4)
H1c6a y 1 -0.00036(16) -0.00843(17)
H1c6a z 1 -0.00249(2) 0.00494(2)
H1c6a x 2 0.00159(4) 0.00626(4)
H1c6a y 2 -0.01363(16) 0.01022(16)
H1c6a z 2 0.00135(2) -0.00110(2)
H1c6a x 3 -0.01659(4) 0.00827(4)
H1c6a y 3 -0.00468(16) -0.00361(16)
H1c6a z 3 -0.00246(2) 0.00123(2)
H1c6a x 4 0.00269(3) -0.0164(2)
H1c6a y 4 0.00354(13) -0.0215(8)
H1c6a z 4 0.000034(19) -0.00021(12)
C1b x 1 -0.00038(3) 0.00913(6)
C1b y 1 -0.02129(11) -0.01070(19)
C1b z 1 0.003694(18) 0.00196(3)
C1b x 2 -0.00658(6) -0.00117(3)
C1b y 2 0.02263(18) -0.02632(11)
C1b z 2 -0.00607(3) 0.001504(19)
C1b x 3 -0.00720(3) 0.00377(5)
C1b y 3 0.01258(12) 0.00770(18)
C1b z 3 0.001220(19) -0.00130(3)
C2b x 1 0.00064(3) 0.01004(6)
C2b y 1 0.00307(11) -0.00251(19)
C2b z 1 0.006161(19) -0.00546(3)
C2b x 2 -0.00732(5) 0.00033(4)
C2b y 2 0.00639(18) -0.01043(12)
C2b z 2 -0.00278(3) 0.00074(2)
C2b x 3 -0.00649(4) 0.00490(5)
C2b y 3 0.00954(13) 0.00444(18)
C2b z 3 0.00115(2) -0.00005(3)
C3b x 1 0.00275(3) 0.00073(4)
C3b y 1 0.01761(11) 0.00418(19)
C3b z 1 0.00838(2) -0.00927(4)
C3b x 2 -0.00259(4) -0.00261(2)
C3b y 2 -0.00509(18) 0.00628(11)
C3b z 2 -0.00095(4) -0.00015(2)
C3b x 3 -0.00762(2) 0.00504(4)
C3b y 3 0.00268(11) 0.00051(18)
C3b z 3 0.00091(2) 0.00096(4)
C4b x 1 0.00659(3) -0.00860(6)
C4b y 1 0.00632(11) 0.00235(18)
C4b z 1 0.007978(18) -0.00525(3)
C4b x 2 0.00411(5) -0.00389(3)
C4b y 2 -0.00325(18) 0.00408(11)
C4b z 2 -0.00246(3) -0.000247(19)
C4b x 3 -0.00993(3) 0.00317(5)
C4b y 3 0.00278(12) -0.00281(18)
C4b z 3 0.000716(19) 0.00052(3)
C5b x 1 0.00688(3) -0.00905(6)
C5b y 1 -0.01599(11) -0.01091(19)
C5b z 1 0.003981(19) 0.00148(3)
C5b x 2 0.00532(5) -0.00358(4)
C5b y 2 0.01716(18) -0.00520(12)
C5b z 2 -0.00581(3) -0.00089(2)
C5b x 3 -0.01035(4) 0.00160(5)
C5b y 3 0.00549(13) 0.00150(18)
C5b z 3 0.00159(2) -0.00048(3)
C6b x 1 0.00206(3) -0.00068(4)
C6b y 1 -0.03043(11) -0.01789(19)
C6b z 1 0.00173(2) 0.00529(4)
C6b x 2 -0.00026(4) -0.00384(2)
C6b y 2 0.03281(19) -0.01976(12)
C6b z 2 -0.00787(4) -0.00002(3)
C6b x 3 -0.00888(2) 0.00230(4)
C6b y 3 0.00862(12) 0.00790(19)
C6b z 3 0.00191(2) -0.00145(4)
H1c3b x 1 0.00309(2) 0.00114(4)
H1c3b y 1 0.03514(17) 0.0089(3)
H1c3b z 1 0.00982(3) -0.01461(6)
H1c3b x 2 -0.00323(4) -0.00199(3)
H1c3b y 2 -0.0145(3) 0.01908(17)
H1c3b z 2 0.00127(6) -0.00097(4)
H1c3b x 3 -0.00699(3) 0.00586(4)
H1c3b y 3 -0.00024(18) -0.0007(3)
H1c3b z 3 0.00105(3) 0.00187(5)
H1c4b x 1 0.01046(5) -0.01425(8)
H1c4b y 1 0.01471(16) 0.0090(3)
H1c4b z 1 0.01007(2) -0.00736(4)
H1c4b x 2 0.00814(7) -0.00317(5)
H1c4b y 2 -0.0162(3) 0.00982(17)
H1c4b z 2 -0.00112(4) -0.00029(2)
H1c4b x 3 -0.01118(5) 0.00230(7)
H1c4b y 3 0.00264(19) -0.0080(3)
H1c4b z 3 0.00021(2) 0.00094(3)
H1c5b x 1 0.01160(5) -0.01466(8)
H1c5b y 1 -0.02118(17) -0.0162(3)
H1c5b z 1 0.00250(2) 0.00342(4)
H1c5b x 2 0.00991(7) -0.00166(5)
H1c5b y 2 0.0197(3) -0.00128(19)
H1c5b z 2 -0.00655(4) -0.00219(3)
H1c5b x 3 -0.01152(6) -0.00056(6)
H1c5b y 3 0.0066(2) 0.0003(2)
H1c5b z 3 0.00204(3) -0.00035(3)
H1c6b x 1 0.00187(2) -0.00114(4)
H1c6b y 1 -0.04549(17) -0.0282(3)
H1c6b z 1 -0.00134(3) 0.00985(6)
H1c6b x 2 0.00060(4) -0.00403(3)
H1c6b y 2 0.0485(3) -0.02418(18)
H1c6b z 2 -0.01024(6) -0.00077(4)
H1c6b x 3 -0.00910(3) 0.00128(4)
H1c6b y 3 0.00940(18) 0.0114(3)
H1c6b z 3 0.00267(4) -0.00204(5)

loop_
_atom_site_displace_special_func_atom_site_label
_atom_site_displace_special_func_sawtooth_ax
_atom_site_displace_special_func_sawtooth_ay
_atom_site_displace_special_func_sawtooth_az
_atom_site_displace_special_func_sawtooth_c
_atom_site_displace_special_func_sawtooth_w
? ? ? ? ? ?

loop_
_atom_site_Fourier_wave_vector_seq_id
_jana_atom_site_fourier_wave_vector_q1_coeff
1 1
2 2
3 3
4 4

loop_
_atom_site_occ_Fourier_atom_site_label
_atom_site_occ_Fourier_wave_vector_seq_id
_atom_site_occ_Fourier_param_cos
_atom_site_occ_Fourier_param_sin
? ? ? ?

loop_
_atom_site_occ_special_func_atom_site_label
_atom_site_occ_special_func_crenel_c
_atom_site_occ_special_func_crenel_w
S1b 0.71339(3) 0.875
S1b' 1.15125(18) 0.125
S1b'' 1.1391(2) 0.125
O1b 0.59265(9) 0.875
O1b' 1.0075(11) 0.125
O1b'' 1.2413(4) 0.125
O2b 0.83854(9) 0.875
O2b' 1.2467(4) 0.125
O2b'' 1.0034(12) 0.125
O3b 0.68855(9) 0.875
O3b' 1.2244(5) 0.125
O3b'' 1.1492(5) 0.125
N1b 0.69371(10) 0.875
N1b' 1.1690(5) 0.125
N1b'' 1.1245(6) 0.125
C7b 0.69929(11) 0.875
C7b' 1.2039(6) 0.125
C7b'' 1.1584(7) 0.125
O28w 0.39410(11) 0.875
O28w' 0.89410(11) 0.125
O28w'' 0.9121(9) 0.125
O18w 0.44015(13) 0.75
O18w' 0.87765(13) 0.125
O18w'' 0.8515(6) 0.125
O19w' 1.00265(13) 0.125
O19w'' 0.9851(6) 0.125
O24w 0.71110(11) 0.875
O24w' 0.21110(11) 0.125
O24w'' 0.2594(4) 0.125
O23w 0.80083(17) 0.75
Na6 0.80072(10) 0.75
Na2 0.6364(3) 0.625
Na2' 0.2023(2) 0.125
Na2'' 0.2088(3) 0.125
Na16' 0.151(3) 0.125
Na16'' 0.2328(17) 0.125
Na16 0.33032(10) 0.125
Na14' 0.3582(2) 0.125
Na14'' 0.04642(19) 0.125
Na14 0.16856(9) 0.125
C1b 0.7312 0.875
C2b 0.7211 0.875
C3b 0.734 0.875
C4b 0.7572 0.875
C5b 0.7663 0.875
C6b 0.7538 0.875
H1c3b 0.7272 0.875
H1c4b 0.767 0.875
H1c5b 0.7817 0.875
H1c6b 0.7606 0.875
C1c 1.1999 0.125
C2c 1.2229 0.125
C3c 1.2647 0.125
C4c 1.2821 0.125
C5c 1.2579 0.125
C6c 1.2162 0.125
H1c3c 1.2813 0.125
H1c4c 1.3117 0.125
H1c5c 1.2701 0.125
H1c6c 1.1995 0.125
C1d 1.2029 0.125
C2d 1.2097 0.125
C3d 1.254 0.125
C4d 1.2907 0.125
C5d 1.2826 0.125
C6d 1.2385 0.125
H1c3d 1.2594 0.125
H1c4d 1.3224 0.125
H1c5d 1.308 0.125
H1c6d 1.233 0.125

loop_
_atom_site_U_Fourier_atom_site_label
_atom_site_U_Fourier_tens_elem
_atom_site_U_Fourier_wave_vector_seq_id
_atom_site_U_Fourier_param_cos
_atom_site_U_Fourier_param_sin
S1a U11 1 -0.00111(12) 0.00116(12)
S1a U22 1 0.00383(18) 0.00785(18)
S1a U33 1 -0.00090(15) 0.00020(14)
S1a U12 1 0.00092(11) 0.00016(11)
S1a U13 1 -0.00084(10) 0.00331(10)
S1a U23 1 -0.00004(12) -0.00173(13)
S1a U11 2 -0.00105(12) -0.00143(12)
S1a U22 2 -0.00333(18) 0.00493(18)
S1a U33 2 -0.00182(14) -0.00201(15)
S1a U12 2 0.00030(11) -0.00187(11)
S1a U13 2 -0.00020(10) -0.00137(11)
S1a U23 2 0.00084(13) -0.00258(12)
S1a U11 3 -0.00090(12) -0.00074(12)
S1a U22 3 -0.00297(18) -0.00112(18)
S1a U33 3 0.00232(16) -0.00220(14)
S1a U12 3 0.00168(12) 0.00084(11)
S1a U13 3 0.00179(11) -0.00129(10)
S1a U23 3 0.00264(13) 0.00175(13)
S1a U11 4 0 0.00113(10)
S1a U22 4 0 0.00064(15)
S1a U33 4 0 0.00232(12)
S1a U12 4 0 0.00028(9)
S1a U13 4 0 0.00152(8)
S1a U23 4 0 0.00057(10)
O1a U11 1 0.0006(4) -0.0005(4)
O1a U22 1 -0.0036(6) 0.0127(6)
O1a U33 1 -0.0003(5) -0.0003(5)
O1a U12 1 -0.0005(4) 0.0039(4)
O1a U13 1 0.0003(4) 0.0016(4)
O1a U23 1 0.0020(4) -0.0024(5)
O1a U11 2 -0.0017(4) -0.0009(4)
O1a U22 2 -0.0094(6) -0.0037(6)
O1a U33 2 0.0025(5) -0.0034(5)
O1a U12 2 -0.0034(4) -0.0013(4)
O1a U13 2 0.0032(4) 0.0008(4)
O1a U23 2 0.0042(5) 0.0014(5)
O1a U11 3 0.0013(4) 0.0005(4)
O1a U22 3 0.0068(6) -0.0043(6)
O1a U33 3 0.0003(5) 0.0047(5)
O1a U12 3 0.0017(4) -0.0009(4)
O1a U13 3 -0.0024(4) 0.0035(4)
O1a U23 3 -0.0053(5) 0.0019(4)
O1a U11 4 0 0.0000(3)
O1a U22 4 0 -0.0019(5)
O1a U33 4 0 -0.0018(4)
O1a U12 4 0 -0.0003(3)
O1a U13 4 0 -0.0016(3)
O1a U23 4 0 -0.0017(4)
O2a U11 1 0.0020(5) 0.0020(4)
O2a U22 1 0.0110(6) 0.0042(6)
O2a U33 1 0.0008(5) 0.0027(5)
O2a U12 1 -0.0061(4) -0.0007(4)
O2a U13 1 0.0012(4) 0.0048(4)
O2a U23 1 -0.0044(4) -0.0002(4)
O2a U11 2 0.0020(4) 0.0025(4)
O2a U22 2 0.0089(6) 0.0058(6)
O2a U33 2 -0.0018(5) 0.0009(5)
O2a U12 2 -0.0078(4) -0.0027(4)
O2a U13 2 0.0005(4) 0.0011(4)
O2a U23 2 -0.0059(4) 0.0000(4)
O2a U11 3 0.0019(4) 0.0058(5)
O2a U22 3 0.0031(6) 0.0073(6)
O2a U33 3 -0.0052(5) -0.0014(5)
O2a U12 3 -0.0026(4) -0.0065(4)
O2a U13 3 -0.0021(4) 0.0008(4)
O2a U23 3 -0.0010(4) -0.0026(4)
O2a U11 4 0 -0.0024(3)
O2a U22 4 0 0.0012(5)
O2a U33 4 0 -0.0037(4)
O2a U12 4 0 -0.0001(3)
O2a U13 4 0 -0.0026(3)
O2a U23 4 0 0.0005(3)
O3a U11 1 0.0021(4) -0.0040(4)
O3a U22 1 0.0021(6) 0.0176(6)
O3a U33 1 0.0009(4) 0.0008(4)
O3a U12 1 0.0081(4) 0.0005(4)
O3a U13 1 0.0007(3) 0.0034(3)
O3a U23 1 0.0051(4) -0.0001(4)
O3a U11 2 -0.0070(4) 0.0042(4)
O3a U22 2 -0.0030(6) -0.0010(6)
O3a U33 2 -0.0022(4) -0.0004(4)
O3a U12 2 0.0014(4) -0.0004(4)
O3a U13 2 -0.0020(3) 0.0014(3)
O3a U23 2 0.0015(4) -0.0010(4)
O3a U11 3 0.0005(4) 0.0016(4)
O3a U22 3 0.0017(6) 0.0015(6)
O3a U33 3 0.0003(5) -0.0023(4)
O3a U12 3 -0.0008(4) 0.0010(4)
O3a U13 3 0.0012(4) -0.0004(3)
O3a U23 3 -0.0003(4) 0.0016(4)
O3a U11 4 0 0.0008(3)
O3a U22 4 0 -0.0005(4)
O3a U33 4 0 0.0014(3)
O3a U12 4 0 -0.0006(3)
O3a U13 4 0 0.0004(2)
O3a U23 4 0 -0.0011(3)
N1a U11 1 -0.0001(4) -0.0005(4)
N1a U22 1 0.0056(6) 0.0049(7)
N1a U33 1 -0.0013(5) 0.0003(5)
N1a U12 1 0.0050(4) 0.0012(4)
N1a U13 1 -0.0010(4) 0.0034(3)
N1a U23 1 0.0018(4) -0.0012(4)
N1a U11 2 -0.0033(4) 0.0009(4)
N1a U22 2 0.0002(7) 0.0036(7)
N1a U33 2 -0.0019(5) -0.0009(5)
N1a U12 2 0.0006(4) -0.0008(4)
N1a U13 2 0.0006(3) -0.0003(4)
N1a U23 2 0.0012(4) -0.0028(4)
N1a U11 3 -0.0014(4) -0.0003(4)
N1a U22 3 -0.0004(6) -0.0013(7)
N1a U33 3 0.0006(5) -0.0034(5)
N1a U12 3 0.0010(4) 0.0007(4)
N1a U13 3 0.0004(4) -0.0019(3)
N1a U23 3 0.0010(5) 0.0026(4)
N1a U11 4 0 0.0009(3)
N1a U22 4 0 0.0018(5)
N1a U33 4 0 0.0018(4)
N1a U12 4 0 -0.0002(3)
N1a U13 4 0 0.0008(3)
N1a U23 4 0 -0.0010(3)
C7a U11 1 0.0015(5) -0.0018(5)
C7a U22 1 0.0011(6) 0.0046(6)
C7a U33 1 0.0001(6) 0.0012(5)
C7a U12 1 0.0040(4) 0.0027(4)
C7a U13 1 0.0010(4) 0.0018(4)
C7a U23 1 0.0028(5) 0.0009(5)
C7a U11 2 -0.0030(5) 0.0022(5)
C7a U22 2 0.0003(7) -0.0012(7)
C7a U33 2 -0.0019(6) -0.0009(6)
C7a U12 2 0.0020(4) -0.0015(4)
C7a U13 2 -0.0008(4) 0.0008(4)
C7a U23 2 0.0004(5) -0.0004(5)
C7a U11 3 -0.0011(5) 0.0014(5)
C7a U22 3 0.0001(7) -0.0015(7)
C7a U33 3 0.0022(6) -0.0021(6)
C7a U12 3 0.0007(4) 0.0003(4)
C7a U13 3 0.0006(4) -0.0001(4)
C7a U23 3 0.0003(5) 0.0011(5)
C7a U11 4 0 0.0004(4)
C7a U22 4 0 0.0005(5)
C7a U33 4 0 0.0013(5)
C7a U12 4 0 -0.0001(3)
C7a U13 4 0 0.0006(3)
C7a U23 4 0 -0.0003(4)
S1b U11 1 0.00027(12) 0.00826(18)
S1b U22 1 -0.00109(16) 0.00114(19)
S1b U33 1 -0.00022(15) 0.00598(19)
S1b U12 1 -0.00373(10) 0.00237(17)
S1b U13 1 -0.00138(11) 0.01139(17)
S1b U23 1 -0.00378(12) 0.00039(16)
S1b U11 2 -0.00557(17) 0.00629(14)
S1b U22 2 -0.0007(2) -0.00053(16)
S1b U33 2 -0.00504(19) 0.00064(15)
S1b U12 2 -0.00264(16) -0.00029(12)
S1b U13 2 -0.00474(16) 0.00247(12)
S1b U23 2 -0.00252(16) -0.00100(12)
S1b U11 3 -0.00471(14) -0.00520(17)
S1b U22 3 0.00094(17) -0.0001(2)
S1b U33 3 0.00296(16) -0.0030(2)
S1b U12 3 0.00196(13) -0.00409(15)
S1b U13 3 -0.00269(13) -0.00338(15)
S1b U23 3 0.00240(13) -0.00166(16)
S1b' U11 1 0.00027(12) 0.00826(18)
S1b' U22 1 -0.00109(16) 0.00114(19)
S1b' U33 1 -0.00022(15) 0.00598(19)
S1b' U12 1 -0.00373(10) 0.00237(17)
S1b' U13 1 -0.00138(11) 0.01139(17)
S1b' U23 1 -0.00378(12) 0.00039(16)
S1b' U11 2 -0.00557(17) 0.00629(14)
S1b' U22 2 -0.0007(2) -0.00053(16)
S1b' U33 2 -0.00504(19) 0.00064(15)
S1b' U12 2 -0.00264(16) -0.00029(12)
S1b' U13 2 -0.00474(16) 0.00247(12)
S1b' U23 2 -0.00252(16) -0.00100(12)
S1b' U11 3 -0.00471(14) -0.00520(17)
S1b' U22 3 0.00094(17) -0.0001(2)
S1b' U33 3 0.00296(16) -0.0030(2)
S1b' U12 3 0.00196(13) -0.00409(15)
S1b' U13 3 -0.00269(13) -0.00338(15)
S1b' U23 3 0.00240(13) -0.00166(16)
S1b'' U11 1 0.00027(12) 0.00826(18)
S1b'' U22 1 -0.00109(16) 0.00114(19)
S1b'' U33 1 -0.00022(15) 0.00598(19)
S1b'' U12 1 -0.00373(10) 0.00237(17)
S1b'' U13 1 -0.00138(11) 0.01139(17)
S1b'' U23 1 -0.00378(12) 0.00039(16)
S1b'' U11 2 -0.00557(17) 0.00629(14)
S1b'' U22 2 -0.0007(2) -0.00053(16)
S1b'' U33 2 -0.00504(19) 0.00064(15)
S1b'' U12 2 -0.00264(16) -0.00029(12)
S1b'' U13 2 -0.00474(16) 0.00247(12)
S1b'' U23 2 -0.00252(16) -0.00100(12)
S1b'' U11 3 -0.00471(14) -0.00520(17)
S1b'' U22 3 0.00094(17) -0.0001(2)
S1b'' U33 3 0.00296(16) -0.0030(2)
S1b'' U12 3 0.00196(13) -0.00409(15)
S1b'' U13 3 -0.00269(13) -0.00338(15)
S1b'' U23 3 0.00240(13) -0.00166(16)
O1b U11 1 0.0139(6) 0.0084(5)
O1b U22 1 -0.0063(7) 0.0014(7)
O1b U33 1 0.0093(8) 0.0130(8)
O1b U12 1 0.0021(5) 0.0071(5)
O1b U13 1 0.0174(6) 0.0181(5)
O1b U23 1 -0.0002(6) 0.0064(6)
O1b U11 2 0.0059(5) 0.0082(7)
O1b U22 2 -0.0001(6) -0.0040(8)
O1b U33 2 -0.0014(6) 0.0106(9)
O1b U12 2 -0.0023(4) 0.0065(6)
O1b U13 2 0.0020(4) 0.0087(6)
O1b U23 2 0.0017(5) 0.0084(7)
O1b U11 3 -0.0009(4) 0.0056(7)
O1b U22 3 -0.0023(6) 0.0002(9)
O1b U33 3 -0.0097(6) 0.0038(9)
O1b U12 3 -0.0041(4) 0.0009(6)
O1b U13 3 -0.0015(4) 0.0058(6)
O1b U23 3 -0.0056(5) 0.0061(7)
O1b' U11 1 0.0139(6) 0.0084(5)
O1b' U22 1 -0.0063(7) 0.0014(7)
O1b' U33 1 0.0093(8) 0.0130(8)
O1b' U12 1 0.0021(5) 0.0071(5)
O1b' U13 1 0.0174(6) 0.0181(5)
O1b' U23 1 -0.0002(6) 0.0064(6)
O1b' U11 2 0.0059(5) 0.0082(7)
O1b' U22 2 -0.0001(6) -0.0040(8)
O1b' U33 2 -0.0014(6) 0.0106(9)
O1b' U12 2 -0.0023(4) 0.0065(6)
O1b' U13 2 0.0020(4) 0.0087(6)
O1b' U23 2 0.0017(5) 0.0084(7)
O1b' U11 3 -0.0009(4) 0.0056(7)
O1b' U22 3 -0.0023(6) 0.0002(9)
O1b' U33 3 -0.0097(6) 0.0038(9)
O1b' U12 3 -0.0041(4) 0.0009(6)
O1b' U13 3 -0.0015(4) 0.0058(6)
O1b' U23 3 -0.0056(5) 0.0061(7)
O1b'' U11 1 0.0139(6) 0.0084(5)
O1b'' U22 1 -0.0063(7) 0.0014(7)
O1b'' U33 1 0.0093(8) 0.0130(8)
O1b'' U12 1 0.0021(5) 0.0071(5)
O1b'' U13 1 0.0174(6) 0.0181(5)
O1b'' U23 1 -0.0002(6) 0.0064(6)
O1b'' U11 2 0.0059(5) 0.0082(7)
O1b'' U22 2 -0.0001(6) -0.0040(8)
O1b'' U33 2 -0.0014(6) 0.0106(9)
O1b'' U12 2 -0.0023(4) 0.0065(6)
O1b'' U13 2 0.0020(4) 0.0087(6)
O1b'' U23 2 0.0017(5) 0.0084(7)
O1b'' U11 3 -0.0009(4) 0.0056(7)
O1b'' U22 3 -0.0023(6) 0.0002(9)
O1b'' U33 3 -0.0097(6) 0.0038(9)
O1b'' U12 3 -0.0041(4) 0.0009(6)
O1b'' U13 3 -0.0015(4) 0.0058(6)
O1b'' U23 3 -0.0056(5) 0.0061(7)
O2b U11 1 -0.0100(5) 0.0014(6)
O2b U22 1 0.0016(6) 0.0005(7)
O2b U33 1 -0.0021(7) 0.0069(8)
O2b U12 1 -0.0015(4) -0.0057(5)
O2b U13 1 -0.0141(5) 0.0104(5)
O2b U23 1 -0.0027(5) -0.0038(6)
O2b U11 2 -0.0174(5) -0.0129(6)
O2b U22 2 -0.0046(6) -0.0022(8)
O2b U33 2 -0.0120(6) -0.0077(8)
O2b U12 2 -0.0046(4) -0.0027(5)
O2b U13 2 -0.0143(5) -0.0110(5)
O2b U23 2 0.0003(5) -0.0021(6)
O2b U11 3 0.0187(7) 0.0066(4)
O2b U22 3 -0.0017(9) 0.0014(5)
O2b U33 3 0.0043(9) 0.0030(5)
O2b U12 3 0.0020(6) 0.0061(4)
O2b U13 3 0.0136(6) 0.0020(4)
O2b U23 3 -0.0001(7) 0.0026(4)
O2b' U11 1 -0.0100(5) 0.0014(6)
O2b' U22 1 0.0016(6) 0.0005(7)
O2b' U33 1 -0.0021(7) 0.0069(8)
O2b' U12 1 -0.0015(4) -0.0057(5)
O2b' U13 1 -0.0141(5) 0.0104(5)
O2b' U23 1 -0.0027(5) -0.0038(6)
O2b' U11 2 -0.0174(5) -0.0129(6)
O2b' U22 2 -0.0046(6) -0.0022(8)
O2b' U33 2 -0.0120(6) -0.0077(8)
O2b' U12 2 -0.0046(4) -0.0027(5)
O2b' U13 2 -0.0143(5) -0.0110(5)
O2b' U23 2 0.0003(5) -0.0021(6)
O2b' U11 3 0.0187(7) 0.0066(4)
O2b' U22 3 -0.0017(9) 0.0014(5)
O2b' U33 3 0.0043(9) 0.0030(5)
O2b' U12 3 0.0020(6) 0.0061(4)
O2b' U13 3 0.0136(6) 0.0020(4)
O2b' U23 3 -0.0001(7) 0.0026(4)
O2b'' U11 1 -0.0100(5) 0.0014(6)
O2b'' U22 1 0.0016(6) 0.0005(7)
O2b'' U33 1 -0.0021(7) 0.0069(8)
O2b'' U12 1 -0.0015(4) -0.0057(5)
O2b'' U13 1 -0.0141(5) 0.0104(5)
O2b'' U23 1 -0.0027(5) -0.0038(6)
O2b'' U11 2 -0.0174(5) -0.0129(6)
O2b'' U22 2 -0.0046(6) -0.0022(8)
O2b'' U33 2 -0.0120(6) -0.0077(8)
O2b'' U12 2 -0.0046(4) -0.0027(5)
O2b'' U13 2 -0.0143(5) -0.0110(5)
O2b'' U23 2 0.0003(5) -0.0021(6)
O2b'' U11 3 0.0187(7) 0.0066(4)
O2b'' U22 3 -0.0017(9) 0.0014(5)
O2b'' U33 3 0.0043(9) 0.0030(5)
O2b'' U12 3 0.0020(6) 0.0061(4)
O2b'' U13 3 0.0136(6) 0.0020(4)
O2b'' U23 3 -0.0001(7) 0.0026(4)
O3b U11 1 -0.0021(4) 0.0028(4)
O3b U22 1 0.0002(6) 0.0182(8)
O3b U33 1 0.0120(6) 0.0222(7)
O3b U12 1 -0.0043(4) 0.0048(4)
O3b U13 1 -0.0012(4) -0.0006(4)
O3b U23 1 -0.0070(4) -0.0007(5)
O3b U11 2 0.0003(4) 0.0000(4)
O3b U22 2 -0.0047(7) 0.0077(7)
O3b U33 2 -0.0072(6) 0.0196(7)
O3b U12 2 0.0015(4) -0.0067(4)
O3b U13 2 -0.0013(4) -0.0047(4)
O3b U23 2 -0.0055(5) 0.0033(5)
O3b U11 3 -0.0027(4) 0.0011(4)
O3b U22 3 -0.0056(7) -0.0029(6)
O3b U33 3 -0.0098(7) -0.0048(6)
O3b U12 3 0.0047(4) 0.0024(4)
O3b U13 3 0.0030(4) -0.0010(4)
O3b U23 3 -0.0071(5) -0.0105(4)
O3b' U11 1 -0.0021(4) 0.0028(4)
O3b' U22 1 0.0002(6) 0.0182(8)
O3b' U33 1 0.0120(6) 0.0222(7)
O3b' U12 1 -0.0043(4) 0.0048(4)
O3b' U13 1 -0.0012(4) -0.0006(4)
O3b' U23 1 -0.0070(4) -0.0007(5)
O3b' U11 2 0.0003(4) 0.0000(4)
O3b' U22 2 -0.0047(7) 0.0077(7)
O3b' U33 2 -0.0072(6) 0.0196(7)
O3b' U12 2 0.0015(4) -0.0067(4)
O3b' U13 2 -0.0013(4) -0.0047(4)
O3b' U23 2 -0.0055(5) 0.0033(5)
O3b' U11 3 -0.0027(4) 0.0011(4)
O3b' U22 3 -0.0056(7) -0.0029(6)
O3b' U33 3 -0.0098(7) -0.0048(6)
O3b' U12 3 0.0047(4) 0.0024(4)
O3b' U13 3 0.0030(4) -0.0010(4)
O3b' U23 3 -0.0071(5) -0.0105(4)
O3b'' U11 1 -0.0021(4) 0.0028(4)
O3b'' U22 1 0.0002(6) 0.0182(8)
O3b'' U33 1 0.0120(6) 0.0222(7)
O3b'' U12 1 -0.0043(4) 0.0048(4)
O3b'' U13 1 -0.0012(4) -0.0006(4)
O3b'' U23 1 -0.0070(4) -0.0007(5)
O3b'' U11 2 0.0003(4) 0.0000(4)
O3b'' U22 2 -0.0047(7) 0.0077(7)
O3b'' U33 2 -0.0072(6) 0.0196(7)
O3b'' U12 2 0.0015(4) -0.0067(4)
O3b'' U13 2 -0.0013(4) -0.0047(4)
O3b'' U23 2 -0.0055(5) 0.0033(5)
O3b'' U11 3 -0.0027(4) 0.0011(4)
O3b'' U22 3 -0.0056(7) -0.0029(6)
O3b'' U33 3 -0.0098(7) -0.0048(6)
O3b'' U12 3 0.0047(4) 0.0024(4)
O3b'' U13 3 0.0030(4) -0.0010(4)
O3b'' U23 3 -0.0071(5) -0.0105(4)
N1b U11 1 -0.0010(5) 0.0108(6)
N1b U22 1 0.0017(6) 0.0021(8)
N1b U33 1 0.0027(5) 0.0041(7)
N1b U12 1 -0.0051(4) 0.0014(5)
N1b U13 1 -0.0042(4) 0.0003(5)
N1b U23 1 -0.0012(4) 0.0032(6)
N1b U11 2 -0.0019(6) 0.0075(6)
N1b U22 2 -0.0043(8) 0.0035(7)
N1b U33 2 -0.0036(6) 0.0041(6)
N1b U12 2 0.0018(5) -0.0057(5)
N1b U13 2 0.0005(5) -0.0044(4)
N1b U23 2 -0.0037(5) 0.0024(5)
N1b U11 3 -0.0063(6) -0.0019(5)
N1b U22 3 -0.0022(8) -0.0031(7)
N1b U33 3 0.0002(6) -0.0026(6)
N1b U12 3 0.0059(5) -0.0022(5)
N1b U13 3 0.0031(5) 0.0000(4)
N1b U23 3 -0.0023(5) -0.0045(5)
N1b' U11 1 -0.0010(5) 0.0108(6)
N1b' U22 1 0.0017(6) 0.0021(8)
N1b' U33 1 0.0027(5) 0.0041(7)
N1b' U12 1 -0.0051(4) 0.0014(5)
N1b' U13 1 -0.0042(4) 0.0003(5)
N1b' U23 1 -0.0012(4) 0.0032(6)
N1b' U11 2 -0.0019(6) 0.0075(6)
N1b' U22 2 -0.0043(8) 0.0035(7)
N1b' U33 2 -0.0036(6) 0.0041(6)
N1b' U12 2 0.0018(5) -0.0057(5)
N1b' U13 2 0.0005(5) -0.0044(4)
N1b' U23 2 -0.0037(5) 0.0024(5)
N1b' U11 3 -0.0063(6) -0.0019(5)
N1b' U22 3 -0.0022(8) -0.0031(7)
N1b' U33 3 0.0002(6) -0.0026(6)
N1b' U12 3 0.0059(5) -0.0022(5)
N1b' U13 3 0.0031(5) 0.0000(4)
N1b' U23 3 -0.0023(5) -0.0045(5)
N1b'' U11 1 -0.0010(5) 0.0108(6)
N1b'' U22 1 0.0017(6) 0.0021(8)
N1b'' U33 1 0.0027(5) 0.0041(7)
N1b'' U12 1 -0.0051(4) 0.0014(5)
N1b'' U13 1 -0.0042(4) 0.0003(5)
N1b'' U23 1 -0.0012(4) 0.0032(6)
N1b'' U11 2 -0.0019(6) 0.0075(6)
N1b'' U22 2 -0.0043(8) 0.0035(7)
N1b'' U33 2 -0.0036(6) 0.0041(6)
N1b'' U12 2 0.0018(5) -0.0057(5)
N1b'' U13 2 0.0005(5) -0.0044(4)
N1b'' U23 2 -0.0037(5) 0.0024(5)
N1b'' U11 3 -0.0063(6) -0.0019(5)
N1b'' U22 3 -0.0022(8) -0.0031(7)
N1b'' U33 3 0.0002(6) -0.0026(6)
N1b'' U12 3 0.0059(5) -0.0022(5)
N1b'' U13 3 0.0031(5) 0.0000(4)
N1b'' U23 3 -0.0023(5) -0.0045(5)
C7b U11 1 -0.0033(5) -0.0003(6)
C7b U22 1 0.0006(6) 0.0085(8)
C7b U33 1 0.0070(6) 0.0101(9)
C7b U12 1 0.0000(4) 0.0027(5)
C7b U13 1 -0.0009(5) -0.0022(5)
C7b U23 1 -0.0038(5) -0.0012(6)
C7b U11 2 0.0018(6) 0.0002(5)
C7b U22 2 -0.0043(7) 0.0046(7)
C7b U33 2 -0.0051(8) 0.0090(7)
C7b U12 2 0.0008(5) -0.0025(5)
C7b U13 2 0.0017(5) -0.0048(5)
C7b U23 2 -0.0032(6) 0.0001(5)
C7b U11 3 0.0003(6) 0.0004(6)
C7b U22 3 -0.0030(8) -0.0028(7)
C7b U33 3 -0.0046(8) -0.0037(7)
C7b U12 3 0.0027(5) 0.0015(5)
C7b U13 3 0.0039(5) 0.0017(5)
C7b U23 3 0.0001(6) -0.0037(5)
C7b' U11 1 -0.0033(5) -0.0003(6)
C7b' U22 1 0.0006(6) 0.0085(8)
C7b' U33 1 0.0070(6) 0.0101(9)
C7b' U12 1 0.0000(4) 0.0027(5)
C7b' U13 1 -0.0009(5) -0.0022(5)
C7b' U23 1 -0.0038(5) -0.0012(6)
C7b' U11 2 0.0018(6) 0.0002(5)
C7b' U22 2 -0.0043(7) 0.0046(7)
C7b' U33 2 -0.0051(8) 0.0090(7)
C7b' U12 2 0.0008(5) -0.0025(5)
C7b' U13 2 0.0017(5) -0.0048(5)
C7b' U23 2 -0.0032(6) 0.0001(5)
C7b' U11 3 0.0003(6) 0.0004(6)
C7b' U22 3 -0.0030(8) -0.0028(7)
C7b' U33 3 -0.0046(8) -0.0037(7)
C7b' U12 3 0.0027(5) 0.0015(5)
C7b' U13 3 0.0039(5) 0.0017(5)
C7b' U23 3 0.0001(6) -0.0037(5)
C7b'' U11 1 -0.0033(5) -0.0003(6)
C7b'' U22 1 0.0006(6) 0.0085(8)
C7b'' U33 1 0.0070(6) 0.0101(9)
C7b'' U12 1 0.0000(4) 0.0027(5)
C7b'' U13 1 -0.0009(5) -0.0022(5)
C7b'' U23 1 -0.0038(5) -0.0012(6)
C7b'' U11 2 0.0018(6) 0.0002(5)
C7b'' U22 2 -0.0043(7) 0.0046(7)
C7b'' U33 2 -0.0051(8) 0.0090(7)
C7b'' U12 2 0.0008(5) -0.0025(5)
C7b'' U13 2 0.0017(5) -0.0048(5)
C7b'' U23 2 -0.0032(6) 0.0001(5)
C7b'' U11 3 0.0003(6) 0.0004(6)
C7b'' U22 3 -0.0030(8) -0.0028(7)
C7b'' U33 3 -0.0046(8) -0.0037(7)
C7b'' U12 3 0.0027(5) 0.0015(5)
C7b'' U13 3 0.0039(5) 0.0017(5)
C7b'' U23 3 0.0001(6) -0.0037(5)
O28w U11 1 0.0285(8) 0.0009(5)
O28w U22 1 0.0154(9) -0.0023(7)
O28w U33 1 0.0242(9) -0.0056(7)
O28w U12 1 0.0079(6) 0.0072(5)
O28w U13 1 0.0025(7) 0.0018(5)
O28w U23 1 0.0004(7) 0.0000(6)
O28w U11 2 0.0082(5) -0.0146(7)
O28w U22 2 0.0013(6) 0.0002(9)
O28w U33 2 0.0063(6) -0.0264(9)
O28w U12 2 0.0031(4) 0.0020(6)
O28w U13 2 -0.0012(5) -0.0048(6)
O28w U23 2 0.0002(5) -0.0015(7)
O28w U11 3 0.0035(4) -0.0126(7)
O28w U22 3 -0.0009(6) 0.0009(9)
O28w U33 3 0.0022(6) -0.0261(9)
O28w U12 3 0.0013(4) -0.0045(6)
O28w U13 3 0.0016(4) -0.0101(6)
O28w U23 3 -0.0013(5) -0.0002(7)
O18w U11 1 0.039(3) -0.0158(14)
O18w U22 1 0.011(4) 0.0001(18)
O18w U33 1 0.020(4) -0.0098(18)
O18w U12 1 -0.011(3) 0.0057(12)
O18w U13 1 0.012(3) -0.0132(12)
O18w U23 1 -0.010(3) 0.0009(14)
O18w U11 2 0.0129(16) -0.0162(19)
O18w U22 2 0.005(2) -0.005(3)
O18w U33 2 0.006(2) -0.011(2)
O18w U12 2 -0.0040(14) 0.0096(17)
O18w U13 2 0.0013(14) -0.0122(17)
O18w U23 2 -0.0018(17) 0.004(2)
O18w U11 3 0 -0.0096(14)
O18w U22 3 0 -0.0038(19)
O18w U33 3 0 -0.0094(18)
O18w U12 3 0 0.0076(12)
O18w U13 3 0 -0.0066(12)
O18w U23 3 0 0.0038(14)
O24w U11 1 -0.0007(7) -0.0132(11)
O24w U22 1 0.0045(7) 0.0037(11)
O24w U33 1 -0.0039(7) 0.0143(12)
O24w U12 1 0.0058(5) -0.0040(9)
O24w U13 1 0.0009(5) 0.0013(9)
O24w U23 1 0.0043(5) 0.0104(9)
O24w U11 2 0.0017(10) -0.0068(7)
O24w U22 2 0.0013(11) -0.0002(8)
O24w U33 2 -0.0113(11) -0.0076(8)
O24w U12 2 0.0015(8) 0.0049(6)
O24w U13 2 0.0053(8) 0.0038(6)
O24w U23 2 -0.0064(9) -0.0026(6)
O24w U11 3 -0.0027(9) 0.0073(9)
O24w U22 3 0.0008(9) 0.0026(9)
O24w U33 3 0.0010(9) -0.0019(10)
O24w U12 3 -0.0025(7) 0.0029(7)
O24w U13 3 0.0024(7) -0.0022(7)
O24w U23 3 0.0061(7) -0.0036(7)
O23w U11 1 0.0015(5) -0.0031(14)
O23w U22 1 0.0015(7) -0.0037(19)
O23w U33 1 -0.0012(7) 0.0023(18)
O23w U12 1 -0.0044(5) -0.0027(13)
O23w U13 1 -0.0001(5) 0.0004(13)
O23w U23 1 0.0025(5) -0.0043(15)
O23w U11 2 -0.0046(11) -0.0031(6)
O23w U22 2 0.0032(15) 0.0017(9)
O23w U33 2 0.0032(13) 0.0003(8)
O23w U12 2 -0.0003(10) -0.0025(6)
O23w U13 2 -0.0013(9) -0.0011(6)
O23w U23 2 0.0022(11) 0.0003(6)
O23w U11 3 0 0.0026(8)
O23w U22 3 0 0.0022(11)
O23w U33 3 0 0.0047(9)
O23w U12 3 0 0.0013(7)
O23w U13 3 0 0.0021(7)
O23w U23 3 0 0.0019(8)
Na6 U11 1 -0.0016(3) 0.0061(7)
Na6 U22 1 -0.0064(4) 0.0179(10)
Na6 U33 1 -0.0001(4) 0.0006(10)
Na6 U12 1 0.0013(2) 0.0085(7)
Na6 U13 1 -0.0010(2) -0.0006(7)
Na6 U23 1 -0.0026(3) -0.0047(8)
Na6 U11 2 -0.0037(6) -0.0026(3)
Na6 U22 2 -0.0070(8) -0.0029(4)
Na6 U33 2 -0.0008(7) -0.0024(4)
Na6 U12 2 -0.0066(5) -0.0010(3)
Na6 U13 2 0.0012(5) -0.0012(3)
Na6 U23 2 0.0024(6) -0.0014(3)
Na6 U11 3 0 -0.0008(4)
Na6 U22 3 0 -0.0031(5)
Na6 U33 3 0 0.0028(5)
Na6 U12 3 0 -0.0039(3)
Na6 U13 3 0 0.0007(4)
Na6 U23 3 0 0.0000(4)
Na2 U11 1 0.0058(12) 0.0079(13)
Na2 U22 1 0.0337(18) 0.038(2)
Na2 U33 1 0.0454(16) 0.0198(17)
Na2 U12 1 -0.0033(11) -0.0075(12)
Na2 U13 1 -0.0025(10) -0.0058(12)
Na2 U23 1 0.0302(13) 0.0139(14)
Na2 U11 2 -0.0004(4) 0.0057(9)
Na2 U22 2 -0.0012(6) 0.0119(14)
Na2 U33 2 0.0108(5) 0.0144(12)
Na2 U12 2 0.0003(3) -0.0018(9)
Na2 U13 2 0.0006(3) -0.0015(8)
Na2 U23 2 0.0086(4) 0.0081(10)
C1a U11 1 -0.002355 0.002079
C1a U22 1 0.000559 0.001364
C1a U33 1 0.000324 0.000446
C1a U12 1 -0.00056 0.000673
C1a U13 1 -0.000367 0.002261
C1a U23 1 0.000874 0.000542
C1a U11 2 -0.00076 -0.00271
C1a U22 2 -0.000726 -0.001116
C1a U33 2 -0.000419 -0.001427
C1a U12 2 0.000797 -0.001932
C1a U13 2 -0.000453 -0.000726
C1a U23 2 -0.000226 -0.000498
C1a U11 3 0.000673 -0.000102
C1a U22 3 -0.000107 -0.001474
C1a U33 3 0.001131 -0.000526
C1a U12 3 0.001397 0.000864
C1a U13 3 0.001695 -0.000433
C1a U23 3 0.000124 0.001049
C2a U11 1 -0.00028 0.000835
C2a U22 1 0.000334 0.000271
C2a U33 1 0.001313 -0.001344
C2a U12 1 0.000484 0.00111
C2a U13 1 0.001088 0.00059
C2a U23 1 0.001393 0.001189
C2a U11 2 -0.002025 -0.001419
C2a U22 2 0.001361 -0.000063
C2a U33 2 -0.002436 -0.001276
C2a U12 2 0.000727 -0.000998
C2a U13 2 -0.002263 -0.0002
C2a U23 2 -0.000951 -0.000655
C2a U11 3 -0.000528 -0.000095
C2a U22 3 0.000114 -0.000714
C2a U33 3 -0.000068 0.000207
C2a U12 3 0.000216 0.00013
C2a U13 3 0.000485 0
C2a U23 3 0.000413 0.000185
C3a U11 1 -0.000311 0.00076
C3a U22 1 0.000944 -0.000798
C3a U33 1 0.003741 -0.003259
C3a U12 1 -0.000642 0.001663
C3a U13 1 0.002557 0.000197
C3a U23 1 0.000803 0.001633
C3a U11 2 -0.00158 -0.002024
C3a U22 2 0.003095 0.002776
C3a U33 2 -0.004804 -0.002901
C3a U12 2 0.000563 -0.000136
C3a U13 2 -0.00268 -0.000143
C3a U23 2 -0.001677 -0.000915
C3a U11 3 -0.000275 -0.000051
C3a U22 3 -0.001917 -0.000491
C3a U33 3 -0.001779 0.001106
C3a U12 3 -0.000317 -0.00063
C3a U13 3 -0.000156 0.000087
C3a U23 3 0.000629 -0.000722
C4a U11 1 -0.002817 0.001617
C4a U22 1 0.004138 -0.001413
C4a U33 1 0.004967 -0.00286
C4a U12 1 -0.002253 0.001242
C4a U13 1 0.001976 0.001144
C4a U23 1 0.00065 0.000191
C4a U11 2 0.000643 -0.003478
C4a U22 2 0.003756 0.00216
C4a U33 2 -0.004126 -0.005037
C4a U12 2 0.001346 0.000767
C4a U13 2 -0.001905 0.000239
C4a U23 2 -0.003631 -0.000204
C4a U11 3 0.000997 0.000838
C4a U22 3 -0.001618 -0.002519
C4a U33 3 -0.002619 0.000641
C4a U12 3 -0.000071 -0.000169
C4a U13 3 0.000273 -0.000339
C4a U23 3 0.000946 -0.000985
C5a U11 1 -0.004909 0.002631
C5a U22 1 0.004827 -0.000513
C5a U33 1 0.003267 -0.001633
C5a U12 1 -0.003797 0.001388
C5a U13 1 0.000087 0.00226
C5a U23 1 0.001417 -0.001029
C5a U11 2 0.002672 -0.004496
C5a U22 2 0.002987 -0.001824
C5a U33 2 -0.002755 -0.004193
C5a U12 2 0.00379 0.000243
C5a U13 2 -0.000588 0.00056
C5a U23 2 -0.003029 0.001337
C5a U11 3 0.002208 0.002054
C5a U22 3 0.000442 -0.001911
C5a U33 3 -0.001473 0.000222
C5a U12 3 -0.000253 0.001252
C5a U13 3 0.001537 -0.000051
C5a U23 3 0.000032 -0.000555
C6a U11 1 -0.004556 0.003075
C6a U22 1 0.001816 0.001088
C6a U33 1 0.000934 -0.000105
C6a U12 1 -0.003208 0.001414
C6a U13 1 -0.000922 0.00309
C6a U23 1 0.000953 -0.00041
C6a U11 2 0.001737 -0.004479
C6a U22 2 -0.000639 -0.0028
C6a U33 2 -0.001211 -0.002051
C6a U12 2 0.003231 -0.002162
C6a U13 2 0.000661 -0.00022
C6a U23 2 0.000017 0.000905
C6a U11 3 0.002453 0.001094
C6a U22 3 0.0003 -0.00142
C6a U33 3 0.000625 0.000027
C6a U12 3 0.000894 0.001919
C6a U13 3 0.002454 -0.000044
C6a U23 3 -0.000706 0.00072
H1c3a U11 1 0.001447 0.000047
H1c3a U22 1 0.000021 -0.002396
H1c3a U33 1 0.004891 -0.004367
H1c3a U12 1 -0.000774 0.002868
H1c3a U13 1 0.003989 -0.000779
H1c3a U23 1 0.000066 0.003252
H1c3a U11 2 -0.002424 -0.001435
H1c3a U22 2 -0.002082 -0.000919
H1c3a U33 2 -0.006072 -0.003234
H1c3a U12 2 0.001271 0.000155
H1c3a U13 2 -0.003747 -0.000233
H1c3a U23 2 -0.000983 -0.001659
H1c3a U11 3 -0.000859 -0.000089
H1c3a U22 3 0.000172 0.001955
H1c3a U33 3 -0.002264 0.00173
H1c3a U12 3 -0.00134 -0.001378
H1c3a U13 3 -0.000699 0.00043
H1c3a U23 3 0.000557 -0.00136
H1c4a U11 1 -0.002983 0.001435
H1c4a U22 1 0.006887 -0.00353
H1c4a U33 1 0.007223 -0.003043
H1c4a U12 1 -0.002968 0.001431
H1c4a U13 1 0.002978 0.00092
H1c4a U23 1 -0.000452 0.000333
H1c4a U11 2 0.001224 -0.003683
H1c4a U22 2 0.001905 -0.00364
H1c4a U33 2 -0.003766 -0.007333
H1c4a U12 2 0.00144 0.002586
H1c4a U13 2 -0.002593 0.000332
H1c4a U23 2 -0.005446 -0.000949
H1c4a U11 3 0.000931 0.001267
H1c4a U22 3 -0.000278 -0.001197
H1c4a U33 3 -0.003855 0.000506
H1c4a U12 3 -0.000355 -0.00102
H1c4a U13 3 -0.000093 -0.000698
H1c4a U23 3 0.001882 -0.001693
H1c5a U11 1 -0.006552 0.00301
H1c5a U22 1 0.008458 -0.001889
H1c5a U33 1 0.004012 -0.001371
H1c5a U12 1 -0.006041 0.001882
H1c5a U13 1 -0.000375 0.002432
H1c5a U23 1 0.001698 -0.001869
H1c5a U11 2 0.005171 -0.005022
H1c5a U22 2 0.003273 -0.011697
H1c5a U33 2 -0.001942 -0.005536
H1c5a U12 2 0.006634 0.002918
H1c5a U13 2 -0.000831 0.001135
H1c5a U23 2 -0.005009 0.002342
H1c5a U11 3 0.002448 0.00411
H1c5a U22 3 0.003172 0.0019
H1c5a U33 3 -0.001941 -0.000136
H1c5a U12 3 -0.001572 0.001106
H1c5a U13 3 0.001924 0.000214
H1c5a U23 3 0.000223 -0.001406
H1c6a U11 1 -0.005701 0.003976
H1c6a U22 1 0.001556 0.00074
H1c6a U33 1 0.000145 0.00097
H1c6a U12 1 -0.005172 0.002354
H1c6a U13 1 -0.001878 0.004116
H1c6a U23 1 0.000237 -0.000248
H1c6a U11 2 0.00319 -0.005514
H1c6a U22 2 -0.007315 -0.011384
H1c6a U33 2 0.000007 -0.001777
H1c6a U12 2 0.005803 -0.002989
H1c6a U13 2 0.001913 -0.000351
H1c6a U23 2 0.001891 0.001629
H1c6a U11 3 0.00365 0.001914
H1c6a U22 3 0.00326 0.001062
H1c6a U33 3 0.001744 -0.000016
H1c6a U12 3 0.00071 0.002773
H1c6a U13 3 0.003634 0.000283
H1c6a U23 3 -0.001649 0.000957
C1b U11 1 0.001817 0.000109
C1b U22 1 0.000561 -0.000743
C1b U33 1 0.000303 0.010856
C1b U12 1 -0.000474 0.000772
C1b U13 1 0.000066 0.002978
C1b U23 1 -0.001437 -0.001175
C1b U11 2 -0.000419 0.000257
C1b U22 2 -0.000552 -0.000653
C1b U33 2 -0.008123 0.000528
C1b U12 2 -0.001647 -0.000581
C1b U13 2 -0.000199 0.000412
C1b U23 2 -0.000386 0.000691
C1b U11 3 0.001443 -0.00134
C1b U22 3 -0.000967 0.001582
C1b U33 3 0.002203 -0.003956
C1b U12 3 0.001171 -0.001211
C1b U13 3 -0.000927 -0.001107
C1b U23 3 0.0003 -0.000829
C2b U11 1 0.001612 0.000109
C2b U22 1 -0.000953 0.003161
C2b U33 1 0.004816 0.005801
C2b U12 1 -0.000285 0.001731
C2b U13 1 0.001972 0.003105
C2b U23 1 -0.001228 -0.001105
C2b U11 2 -0.000502 0.00029
C2b U22 2 -0.004023 -0.00035
C2b U33 2 -0.004223 0.003256
C2b U12 2 -0.001563 -0.00114
C2b U13 2 0.000879 -0.000358
C2b U23 2 -0.001154 0.00048
C2b U11 3 0.000911 -0.001869
C2b U22 3 -0.000354 -0.000746
C2b U33 3 -0.0005 -0.002697
C2b U12 3 0.000679 -0.001917
C2b U13 3 0.00062 0.000673
C2b U23 3 0.000285 -0.001791
C3b U11 1 0.004634 0.003241
C3b U22 1 -0.000829 0.006402
C3b U33 1 0.007552 0.007575
C3b U12 1 -0.003733 0.00131
C3b U13 1 0.004669 0.005514
C3b U23 1 -0.001325 -0.002678
C3b U11 2 -0.000061 0.00052
C3b U22 2 -0.006139 -0.002759
C3b U33 2 -0.005011 0.0062
C3b U12 2 -0.002041 -0.003463
C3b U13 2 0.000922 0.002032
C3b U23 2 -0.002031 0.000808
C3b U11 3 0.002993 0.000766
C3b U22 3 0.001355 -0.002438
C3b U33 3 -0.001725 -0.003768
C3b U12 3 0.002227 -0.000789
C3b U13 3 -0.000274 0.00102
C3b U23 3 0.002164 -0.001183
C4b U11 1 0.007149 0.015198
C4b U22 1 0.000595 0.003215
C4b U33 1 0.004873 0.007008
C4b U12 1 -0.005175 0.002282
C4b U13 1 0.005077 0.006029
C4b U23 1 0.000782 -0.001697
C4b U11 2 -0.00427 0.002972
C4b U22 2 -0.001402 -0.006559
C4b U33 2 -0.005512 0.002915
C4b U12 2 -0.002256 -0.004445
C4b U13 2 -0.000043 0.004128
C4b U23 2 -0.00161 0.002268
C4b U11 3 0.003032 0.001648
C4b U22 3 0.002477 0.000928
C4b U33 3 0.000573 -0.002754
C4b U12 3 0.002559 0.001485
C4b U13 3 -0.001997 -0.000619
C4b U23 3 0.000896 -0.000529
C5b U11 1 0.006662 0.016876
C5b U22 1 0.00567 0.002837
C5b U33 1 -0.000615 0.008671
C5b U12 1 -0.002843 0.005407
C5b U13 1 0.003853 -0.001896
C5b U23 1 0.000542 -0.002665
C5b U11 2 -0.005082 0.002872
C5b U22 2 -0.002376 -0.002825
C5b U33 2 -0.006664 -0.001554
C5b U12 2 -0.002738 -0.002391
C5b U13 2 0.003152 0.003002
C5b U23 2 -0.001007 0.003018
C5b U11 3 0.00261 0.001782
C5b U22 3 0.001693 -0.001154
C5b U33 3 0.003155 -0.001684
C5b U12 3 0.000829 -0.000279
C5b U13 3 -0.002823 -0.000163
C5b U23 3 -0.000264 -0.001281
C6b U11 1 0.004922 0.005039
C6b U22 1 0.006145 0.001523
C6b U33 1 -0.003404 0.014599
C6b U12 1 -0.000998 0.003151
C6b U13 1 0.000687 -0.00269
C6b U23 1 -0.001682 -0.003964
C6b U11 2 -0.000558 0.001068
C6b U22 2 -0.002651 0.001045
C6b U33 2 -0.010737 -0.00208
C6b U12 2 -0.002212 -0.000715
C6b U13 2 0.002604 0.000821
C6b U23 2 -0.000328 0.001627
C6b U11 3 0.002351 0.001783
C6b U22 3 -0.00079 -0.001904
C6b U33 3 0.004658 -0.003942
C6b U12 3 0.000324 -0.001169
C6b U13 3 -0.001896 -0.000506
C6b U23 3 0.000354 -0.000131
H1c3b U11 1 0.004517 0.002699
H1c3b U22 1 0.004462 -0.000373
H1c3b U33 1 0.011781 0.012309
H1c3b U12 1 -0.004163 0.000523
H1c3b U13 1 0.006306 0.007321
H1c3b U23 1 -0.003409 -0.007486
H1c3b U11 2 0.000085 0.000286
H1c3b U22 2 0.008039 -0.013018
H1c3b U33 2 -0.006328 0.011721
H1c3b U12 2 -0.001347 -0.0049
H1c3b U13 2 0.000859 0.002264
H1c3b U23 2 -0.000978 -0.002288
H1c3b U11 3 0.003114 0.000381
H1c3b U22 3 0.00628 0.006942
H1c3b U33 3 -0.004746 -0.005848
H1c3b U12 3 0.003034 -0.00048
H1c3b U13 3 0.000762 0.001578
H1c3b U23 3 0.006251 0.000736
H1c4b U11 1 0.007419 0.027309
H1c4b U22 1 0.007426 -0.007742
H1c4b U33 1 0.006628 0.009053
H1c4b U12 1 -0.006938 0.00138
H1c4b U13 1 0.006293 0.011933
H1c4b U23 1 0.002431 -0.00388
H1c4b U11 2 -0.009968 0.004309
H1c4b U22 2 0.024739 -0.012361
H1c4b U33 2 -0.006799 0.004434
H1c4b U12 2 -0.001139 -0.006638
H1c4b U13 2 -0.00333 0.006098
H1c4b U23 2 0.001118 0.001681
H1c4b U11 3 0.003678 0.000421
H1c4b U22 3 -0.001768 0.01736
H1c4b U33 3 0.000408 -0.003638
H1c4b U12 3 0.00313 0.00515
H1c4b U13 3 -0.001882 -0.00239
H1c4b U23 3 0.000931 0.003251
H1c5b U11 1 0.005344 0.030896
H1c5b U22 1 0.01838 -0.00482
H1c5b U33 1 -0.002848 0.009704
H1c5b U12 1 -0.002372 0.009617
H1c5b U13 1 0.005939 -0.005971
H1c5b U23 1 0.002346 -0.005873
H1c5b U11 2 -0.011916 0.003032
H1c5b U22 2 0.019201 -0.001083
H1c5b U33 2 -0.006813 -0.00353
H1c5b U12 2 -0.00277 -0.002348
H1c5b U13 2 0.005098 0.004631
H1c5b U23 2 0.001836 0.003907
H1c5b U11 3 0.00354 0.000419
H1c5b U22 3 -0.004571 0.009797
H1c5b U33 3 0.004067 -0.000618
H1c5b U12 3 0.000086 -0.000156
H1c5b U13 3 -0.004217 -0.000373
H1c5b U23 3 -0.001515 0.00031
H1c6b U11 1 0.004964 0.005648
H1c6b U22 1 0.017814 -0.006853
H1c6b U33 1 -0.008239 0.02413
H1c6b U12 1 0.000496 0.003714
H1c6b U13 1 -0.000246 -0.006437
H1c6b U23 1 -0.002878 -0.009995
H1c6b U11 2 -0.000723 0.001203
H1c6b U22 2 0.016307 0.000547
H1c6b U33 2 -0.016883 -0.003998
H1c6b U12 2 -0.001496 0.000104
H1c6b U13 2 0.003749 0.000412
H1c6b U23 2 0.002934 0.000017
H1c6b U11 3 0.002031 0.002058
H1c6b U22 3 -0.003912 0.008479
H1c6b U33 3 0.007735 -0.00615
H1c6b U12 3 -0.000397 -0.001119
H1c6b U13 3 -0.00213 -0.00082
H1c6b U23 3 0.001093 0.004132

loop_
_atom_type_symbol
_atom_type_scat_dispersion_real
_atom_type_scat_dispersion_imag
_atom_type_scat_source
C 0.0009 0.0008 'International Tables Vol C tables 4.2.6.8 and 6.1.1.1'
H 0.0000 0.0000 'International Tables Vol C tables 4.2.6.8 and 6.1.1.1'
N 0.0022 0.0015 'International Tables Vol C tables 4.2.6.8 and 6.1.1.1'
Na 0.0169 0.0120 'International Tables Vol C tables 4.2.6.8 and 6.1.1.1'
O 0.0043 0.0028 'International Tables Vol C tables 4.2.6.8 and 6.1.1.1'
S 0.0674 0.0612 'International Tables Vol C tables 4.2.6.8 and 6.1.1.1'

loop_
_cell_wave_vector_seq_id
_cell_wave_vector_x
_cell_wave_vector_y
_cell_wave_vector_z
1 0.000000 0.750000 0.000000

loop_
_exptl_crystal_face_index_h
_exptl_crystal_face_index_k
_exptl_crystal_face_index_l
_exptl_crystal_face_perp_dist
? ? ? ?

loop_
_geom_angle_atom_site_label_1
_geom_angle_atom_site_label_2
_geom_angle_atom_site_label_3
_geom_angle_site_ssg_symmetry_1
_geom_angle_site_ssg_symmetry_2
_geom_angle_site_ssg_symmetry_3
_geom_angle_av
_geom_angle_min
_geom_angle_max
_geom_angle_publ_flag
O28w Na6 O24w . . . 96.9(2) 89.3(2) 104.5(2) ?
O28w Na6 O23w . . . 86.2(2) 84.9(2) 87.60(19) ?
O28w Na6 O23w . . 3_5555 88.6(2) 88.6(2) 88.6(2) ?
O28w Na6 O1b1 . . . 170.7(2) 170.7(2) 170.7(2) ?
O28w Na6 O1b'1 . . . 161.0(3) 161.0(3) 161.0(3) ?
O28w Na6 O2b1 . . 1_5455 83.58(16) 83.58(16) 83.58(16) ?
O28w Na6 O2b''1 . . . 158.7(3) 158.7(3) 158.7(3) ?
O28w Na6 O18w1 . . 3_5555 96.16(17) 89.98(17) 102.33(17) ?
O28w' Na6 O28w'' . . . 15.6(2) 15.6(2) 15.6(2) ?
O28w' Na6 O24w . . . 99.16(18) 99.16(18) 99.16(18) ?
O28w' Na6 O23w . . . 73.60(18) 73.60(18) 73.60(18) ?
O28w' Na6 O23w . . 3_5555 154.7(2) 154.7(2) 154.7(2) ?
O28w' Na6 O2b1 . . 1_5455 83.10(16) 83.10(16) 83.10(16) ?
O28w' Na6 O18w1 . . 3_5555 81.26(16) 81.26(16) 81.26(16) ?
O28w'' Na6 O24w . . . 88.2(2) 88.2(2) 88.2(2) ?
O28w'' Na6 O23w . . . 85.9(2) 85.9(2) 85.9(2) ?
O28w'' Na6 O23w . . 3_5555 163.5(3) 163.5(3) 163.5(3) ?
O28w'' Na6 O2b1 . . 1_5455 71.2(2) 71.2(2) 71.2(2) ?
O28w'' Na6 O18w1 . . 3_5555 91.7(2) 91.7(2) 91.7(2) ?
O24w Na6 O23w . . . 169.33(19) 165.32(19) 172.17(19) ?
O24w Na6 O23w . . 3_5555 104.42(19) 102.83(19) 106.02(19) ?
O24w Na6 O1b1 . . . 73.15(15) 64.83(14) 81.47(17) ?
O24w Na6 O1b'1 . . . 90.2(3) 90.2(3) 90.2(3) ?
O24w Na6 O2b1 . . 1_5455 89.69(16) 85.96(16) 93.42(16) ?
O24w Na6 O2b''1 . . . 91.1(3) 91.1(3) 91.1(3) ?
O24w Na6 O18w1 . . 3_5555 91.82(16) 87.15(16) 96.27(17) ?
O23w Na6 O23w . . 3_5555 81.68(18) 81.09(18) 82.26(18) ?
O23w Na6 O1b1 . . . 109.17(16) 104.23(17) 114.10(15) ?
O23w Na6 O1b'1 . . . 76.4(3) 76.4(3) 76.4(3) ?
O23w Na6 O2b1 . . 1_5455 89.28(15) 79.51(14) 99.06(16) ?
O23w Na6 O2b''1 . . . 75.1(3) 75.1(3) 75.1(3) ?
O23w Na6 O18w1 . . 3_5555 85.82(15) 82.78(15) 89.05(15) ?
O23w Na6 O1b1 3_5555 . . 79.87(14) 65.15(13) 94.59(15) ?
O23w Na6 O2b1 3_5555 . 1_5455 100.91(15) 100.91(15) 100.91(15) ?
O23w Na6 O18w1 3_5555 . 3_5555 131.17(17) 97.31(16) 165.04(18) ?
O1b1 Na6 O2b1 . . 1_5455 140.12(14) 140.12(14) 140.12(14) ?
O1b1 Na6 O18w1 . . 3_5555 68.92(13) 48.64(11) 89.20(14) ?
O1b'1 Na6 O2b1 . . 1_5455 83.5(2) 83.5(2) 83.5(2) ?
O1b'1 Na6 O2b''1 . . . 2.5(3) 2.5(3) 2.5(3) ?
O1b'1 Na6 O18w1 . . 3_5555 87.8(2) 87.8(2) 87.8(2) ?
O2b1 Na6 O2b''1 1_5455 . . 81.1(2) 81.1(2) 81.1(2) ?
O2b1 Na6 O18w1 1_5455 . 3_5555 164.31(15) 161.67(16) 166.96(15) ?
O2b''1 Na6 O18w1 . . 3_5555 89.9(3) 89.9(3) 89.9(3) ?
O3a Na2 O3b . . . 98.27(19) 88.10(19) 108.4(2) ?
O3a Na2 O28w . . . 91.9(2) 87.4(2) 96.4(2) ?
O3a Na2 O18w . . . 89.21(18) 88.70(18) 89.73(18) ?
O3a Na2 O3a1 . . 3_5455 172.4(2) 169.2(2) 175.5(2) ?
O3a Na2 O3b1 . . 3_5455 88.56(17) 85.31(16) 91.80(18) ?
O3b Na2 O28w . . . 87.6(2) 83.8(2) 91.4(2) ?
O3b Na2 O18w . . . 89.82(17) 88.06(18) 91.57(17) ?
O3b Na2 O3a1 . . 3_5455 85.44(17) 81.74(16) 89.15(17) ?
O3b Na2 O3b1 . . 3_5455 170.9(2) 165.7(2) 176.0(2) ?
O28w Na2 O18w . . . 174.2(3) 173.4(3) 174.9(3) ?
O28w Na2 O3a1 . . 3_5455 88.8(2) 87.29(19) 90.3(2) ?
O28w Na2 O3b1 . . 3_5455 88.95(19) 84.67(19) 93.23(19) ?
O18w Na2 O3a1 . . 3_5455 90.6(2) 87.6(2) 93.6(2) ?
O18w Na2 O3b1 . . 3_5455 94.1(2) 92.4(2) 95.9(2) ?
O3a1 Na2 O3b1 3_5455 . 3_5455 87.75(18) 84.31(17) 91.19(19) ?
O3a Na16 O28w . . . 76.08(19) 76.08(19) 76.08(19) ?
O3a Na16 O23w . . 3_5555 169.46(16) 169.46(16) 169.46(16) ?
O3a Na16 O1b'1 . . 3_5555 102.4(2) 102.4(2) 102.4(2) ?
O3a Na16 O2b1 . . 3_5455 90.03(11) 90.03(11) 90.03(11) ?
O3a Na16 O2b''1 . . 3_5555 100.5(2) 100.5(2) 100.5(2) ?
O3a Na16 O19w'1 . . 3_5555 85.82(12) 85.82(12) 85.82(12) ?
O3a Na16 O19w''1 . . 3_5555 103.02(15) 103.02(15) 103.02(15) ?
O28w Na16 O23w . . 3_5555 101.44(18) 101.44(18) 101.44(18) ?
O28w Na16 O1b'1 . . 3_5555 173.6(3) 173.6(3) 173.6(3) ?
O28w Na16 O2b1 . . 3_5455 90.79(14) 90.79(14) 90.79(14) ?
O28w Na16 O2b''1 . . 3_5555 173.8(3) 173.8(3) 173.8(3) ?
O28w Na16 O19w'1 . . 3_5555 82.67(14) 82.67(14) 82.67(14) ?
O28w Na16 O19w''1 . . 3_5555 88.38(17) 88.38(17) 88.38(17) ?
O23w Na16 O1b'1 3_5555 . 3_5555 79.0(2) 79.0(2) 79.0(2) ?
O23w Na16 O2b1 3_5555 . 3_5455 79.71(12) 79.71(12) 79.71(12) ?
O23w Na16 O2b''1 3_5555 . 3_5555 81.0(2) 81.0(2) 81.0(2) ?
O23w Na16 O19w'1 3_5555 . 3_5555 104.13(13) 104.13(13) 104.13(13) ?
O23w Na16 O19w''1 3_5555 . 3_5555 87.05(16) 87.05(16) 87.05(16) ?
O1b'1 Na16 O2b1 3_5555 . 3_5455 83.0(2) 83.0(2) 83.0(2) ?
O1b'1 Na16 O2b''1 3_5555 . 3_5555 2.1(3) 2.1(3) 2.1(3) ?
O1b'1 Na16 O19w'1 3_5555 . 3_5555 103.5(2) 103.5(2) 103.5(2) ?
O1b'1 Na16 O19w''1 3_5555 . 3_5555 98.0(3) 98.0(3) 98.0(3) ?
O2b1 Na16 O2b''1 3_5455 . 3_5555 84.0(3) 84.0(3) 84.0(3) ?
O2b1 Na16 O19w'1 3_5455 . 3_5555 172.94(12) 172.94(12) 172.94(12) ?
O2b1 Na16 O19w''1 3_5455 . 3_5555 166.30(15) 166.30(15) 166.30(15) ?
O2b''1 Na16 O19w'1 3_5555 . 3_5555 102.4(3) 102.4(3) 102.4(3) ?
O2b''1 Na16 O19w''1 3_5555 . 3_5555 97.5(3) 97.5(3) 97.5(3) ?
O19w'1 Na16 O19w''1 3_5555 . 3_5555 17.3(2) 17.3(2) 17.3(2) ?
O3b Na14 O28w . . . 77.69(19) 77.69(19) 77.69(19) ?
O3b Na14 O24w . . . 91.55(15) 91.55(15) 91.55(15) ?
O3b Na14 O1a1 . . 3_5455 108.06(11) 108.06(11) 108.06(11) ?
O3b Na14 N1a1 . . 3_5455 91.67(11) 91.67(11) 91.67(11) ?
O3b Na14 O2b1 . . 1_5455 149.40(12) 149.40(12) 149.40(12) ?
O28w Na14 O24w . . . 127.55(18) 127.55(18) 127.55(18) ?
O28w Na14 O1a1 . . 3_5455 145.11(15) 145.11(15) 145.11(15) ?
O28w Na14 N1a1 . . 3_5455 90.12(14) 90.12(14) 90.12(14) ?
O28w Na14 O2b1 . . 1_5455 82.33(14) 82.33(14) 82.33(14) ?
O24w Na14 O1a1 . . 3_5455 87.18(14) 87.18(14) 87.18(14) ?
O24w Na14 N1a1 . . 3_5455 141.93(14) 141.93(14) 141.93(14) ?
O24w Na14 O2b1 . . 1_5455 82.48(13) 82.48(13) 82.48(13) ?
O1a1 Na14 N1a1 3_5455 . 3_5455 55.90(10) 55.90(10) 55.90(10) ?
O1a1 Na14 O2b1 3_5455 . 1_5455 101.61(11) 101.61(11) 101.61(11) ?
N1a1 Na14 O2b1 3_5455 . 1_5455 111.44(11) 111.44(11) 111.44(11) ?
O1b Na61 O2b 1_6655 . 1_6555 115.29(13) 85.43(15) 135.98(12) ?
O1b Na61 O18w 1_6655 . 3_5655 74.69(13) 51.96(10) 86.42(13) ?
O1b Na61 O28w1 1_6655 . . 162.4(2) 156.70(19) 169.0(2) ?
O1b Na61 O24w1 1_6655 . . 82.69(17) 79.12(15) 88.0(2) ?
O1b Na61 O23w1 1_6655 . . 94.42(17) 78.82(18) 107.15(18) ?
O1b Na61 O23w1 1_6655 . 3_6555 71.47(16) 44.90(15) 98.03(17) ?
O2b Na61 O18w 1_6555 . 3_5655 157.24(15) 133.87(12) 175.60(14) ?
O2b Na61 O28w1 1_6555 . . 71.3(2) 50.94(17) 84.2(2) ?
O2b Na61 O24w1 1_6555 . . 87.90(17) 74.32(15) 95.4(2) ?
O2b Na61 O23w1 1_6555 . . 89.12(17) 74.15(18) 98.58(16) ?
O2b Na61 O23w1 1_6555 . 3_6555 68.96(16) 52.45(15) 85.47(17) ?
O18w Na61 O28w1 3_5655 . . 97.1(2) 83.1(2) 104.8(2) ?
O18w Na61 O24w1 3_5655 . . 96.6(2) 87.8(2) 102.38(19) ?
O18w Na61 O23w1 3_5655 . . 84.1(2) 79.52(19) 89.1(2) ?
O18w Na61 O23w1 3_5655 . 3_6555 124.2(2) 90.2(2) 158.2(2) ?
O28w1 Na61 O24w1 . . . 94.45(19) 86.57(18) 100.17(18) ?
O28w1 Na61 O23w1 . . . 86.83(19) 79.92(18) 94.8(2) ?
O28w1 Na61 O23w1 . . 3_6555 124.87(19) 97.28(18) 152.45(19) ?
O24w1 Na61 O23w1 . . . 168.9(2) 163.7(2) 171.9(2) ?
O24w1 Na61 O23w1 . . 3_6555 101.39(18) 99.39(18) 103.39(19) ?
O23w1 Na61 O23w1 . . 3_6555 78.87(16) 78.78(16) 78.96(16) ?
O3a Na21 O3b 3_5555 . 3_5555 82.28(17) 57.68(10) 103.1(2) ?
O3a Na21 O28w 3_5555 . 3_5655 121.31(19) 117.05(19) 127.73(18) ?
O3a Na21 O18w 3_5555 . 3_5655 127.08(19) 118.13(17) 138.5(2) ?
O3a Na21 O3a1 3_5555 . . 159.8(2) 130.8(2) 178.6(3) ?
O3a Na21 O3b1 3_5555 . . 77.47(18) 58.35(15) 92.3(2) ?
O3a Na21 O28w1 3_5555 . . 81.1(2) 73.2(2) 86.2(2) ?
O3a Na21 O18w1 3_5555 . . 79.45(17) 61.18(15) 96.13(19) ?
O3b Na21 O28w 3_5555 . 3_5655 126.5(2) 122.4(2) 128.9(2) ?
O3b Na21 O18w 3_5555 . 3_5655 134.14(18) 122.99(17) 149.94(18) ?
O3b Na21 O3a1 3_5555 . . 83.65(18) 73.19(16) 92.6(2) ?
O3b Na21 O3b1 3_5555 . . 156.5(3) 116.0(2) 178.4(3) ?
O3b Na21 O28w1 3_5555 . . 83.7(2) 71.9(2) 89.8(3) ?
O3b Na21 O18w1 3_5555 . . 75.09(18) 43.33(13) 91.7(2) ?
O28w Na21 O18w 3_5655 . 3_5655 69.53(14) 66.37(12) 72.51(19) ?
O28w Na21 O3a1 3_5655 . . 68.60(16) 53.59(14) 93.6(2) ?
O28w Na21 O3b1 3_5655 . . 62.39(17) 52.20(15) 81.19(19) ?
O28w Na21 O28w1 3_5655 . . 138.0(3) 124.8(3) 159.8(3) ?
O28w Na21 O18w1 3_5655 . . 67.33(17) 52.85(15) 86.76(19) ?
O18w Na21 O3a1 3_5655 . . 64.40(17) 52.05(13) 85.1(2) ?
O18w Na21 O3b1 3_5655 . . 63.85(17) 51.65(14) 86.1(2) ?
O18w Na21 O28w1 3_5655 . . 68.9(2) 58.4(2) 88.4(3) ?
O18w Na21 O18w1 3_5655 . . 135.7(2) 119.2(2) 156.5(3) ?
O3a1 Na21 O3b1 . . . 116.6(2) 89.0(2) 170.8(3) ?
O3a1 Na21 O28w1 . . . 91.8(2) 90.8(2) 93.3(2) ?
O3a1 Na21 O18w1 . . . 91.4(2) 84.4(2) 104.6(2) ?
O3b1 Na21 O28w1 . . . 91.0(3) 90.5(3) 91.2(3) ?
O3b1 Na21 O18w1 . . . 93.5(2) 88.4(2) 102.0(2) ?
O28w1 Na21 O18w1 . . . 151.7(3) 113.2(3) 177.4(3) ?
O28w' Na2'1 O28w'' 3_5655 . 3_5655 17.6(3) 17.6(3) 17.6(3) ?
O28w' Na2'1 N1a1 3_5655 . . 94.73(17) 94.73(17) 94.73(17) ?
O28w' Na2'1 O1b1 3_5655 . 3_5555 130.11(17) 130.11(17) 130.11(17) ?
O28w' Na2'1 O1b''1 3_5655 . . 81.06(16) 81.06(16) 81.06(16) ?
O28w' Na2'1 O2b1 3_5655 . 3_5555 80.97(16) 80.97(16) 80.97(16) ?
O28w' Na2'1 N1b'1 3_5655 . . 85.14(19) 85.14(19) 85.14(19) ?
O28w' Na2'1 O19w'1 3_5655 . . 141.20(18) 141.20(18) 141.20(18) ?
O28w' Na2'1 O19w''1 3_5655 . . 157.6(2) 157.6(2) 157.6(2) ?
O28w' Na2'1 Na2''1 3_5655 . . 70.41(18) 70.41(18) 70.41(18) ?
O28w'' Na2'1 N1a1 3_5655 . . 82.5(3) 82.5(3) 82.5(3) ?
O28w'' Na2'1 O1b1 3_5655 . 3_5555 117.0(3) 117.0(3) 117.0(3) ?
O28w'' Na2'1 O1b''1 3_5655 . . 89.4(2) 89.4(2) 89.4(2) ?
O28w'' Na2'1 O2b1 3_5655 . 3_5555 69.0(2) 69.0(2) 69.0(2) ?
O28w'' Na2'1 N1b'1 3_5655 . . 101.3(3) 101.3(3) 101.3(3) ?
O28w'' Na2'1 O19w'1 3_5655 . . 154.3(3) 154.3(3) 154.3(3) ?
O28w'' Na2'1 O19w''1 3_5655 . . 168.0(3) 168.0(3) 168.0(3) ?
O28w'' Na2'1 Na2''1 3_5655 . . 84.6(3) 84.6(3) 84.6(3) ?
N1a1 Na2'1 O1b1 . . 3_5555 88.64(12) 88.64(12) 88.64(12) ?
N1a1 Na2'1 O1b''1 . . . 163.18(14) 163.18(14) 163.18(14) ?
N1a1 Na2'1 O2b1 . . 3_5555 92.51(12) 92.51(12) 92.51(12) ?
N1a1 Na2'1 N1b'1 . . . 157.30(15) 157.30(15) 157.30(15) ?
N1a1 Na2'1 O19w'1 . . . 92.73(13) 92.73(13) 92.73(13) ?
N1a1 Na2'1 O19w''1 . . . 89.77(18) 89.77(18) 89.77(18) ?
N1a1 Na2'1 Na2''1 . . . 97.45(14) 97.45(14) 97.45(14) ?
O1b1 Na2'1 O1b''1 3_5555 . . 81.89(12) 81.89(12) 81.89(12) ?
O1b1 Na2'1 O2b1 3_5555 . 3_5555 49.14(11) 49.14(11) 49.14(11) ?
O1b1 Na2'1 N1b'1 3_5555 . . 108.80(14) 108.80(14) 108.80(14) ?
O1b1 Na2'1 O19w'1 3_5555 . . 88.04(13) 88.04(13) 88.04(13) ?
O1b1 Na2'1 O19w''1 3_5555 . . 71.81(18) 71.81(18) 71.81(18) ?
O1b1 Na2'1 Na2''1 3_5555 . . 158.24(16) 158.24(16) 158.24(16) ?
O1b''1 Na2'1 O2b1 . . 3_5555 70.79(12) 70.79(12) 70.79(12) ?
O1b''1 Na2'1 N1b'1 . . . 39.09(13) 39.09(13) 39.09(13) ?
O1b''1 Na2'1 O19w'1 . . . 100.77(13) 100.77(13) 100.77(13) ?
O1b''1 Na2'1 O19w''1 . . . 100.33(18) 100.33(18) 100.33(18) ?
O1b''1 Na2'1 Na2''1 . . . 96.44(14) 96.44(14) 96.44(14) ?
O2b1 Na2'1 N1b'1 3_5555 . . 109.82(14) 109.82(14) 109.82(14) ?
O2b1 Na2'1 O19w'1 3_5555 . . 136.67(14) 136.67(14) 136.67(14) ?
O2b1 Na2'1 O19w''1 3_5555 . . 120.79(19) 120.79(19) 120.79(19) ?
O2b1 Na2'1 Na2''1 3_5555 . . 150.31(16) 150.31(16) 150.31(16) ?
N1b'1 Na2'1 O19w'1 . . . 74.05(15) 74.05(15) 74.05(15) ?
N1b'1 Na2'1 O19w''1 . . . 82.4(2) 82.4(2) 82.4(2) ?
N1b'1 Na2'1 Na2''1 . . . 61.07(14) 61.07(14) 61.07(14) ?
O19w'1 Na2'1 O19w''1 . . . 16.4(2) 16.4(2) 16.4(2) ?
O19w'1 Na2'1 Na2''1 . . . 70.9(2) 70.9(2) 70.9(2) ?
O19w''1 Na2'1 Na2''1 . . . 87.3(2) 87.3(2) 87.3(2) ?
O28w' Na2''1 O28w'' 3_5655 . 3_5655 18.2(2) 18.2(2) 18.2(2) ?
O28w' Na2''1 O18w' 3_5655 . 3_5655 80.59(17) 80.59(17) 80.59(17) ?
O28w' Na2''1 O18w'' 3_5655 . 3_5655 76.5(2) 76.5(2) 76.5(2) ?
O28w' Na2''1 O3a1 3_5655 . . 98.83(17) 98.83(17) 98.83(17) ?
O28w' Na2''1 O3b'1 3_5655 . . 99.03(19) 99.03(19) 99.03(19) ?
O28w' Na2''1 N1b'1 3_5655 . . 93.2(2) 93.2(2) 93.2(2) ?
O28w' Na2''1 N1b''1 3_5655 . . 107.6(2) 107.6(2) 107.6(2) ?
O28w' Na2''1 O28w1 3_5655 . . 149.8(2) 149.8(2) 149.8(2) ?
O28w' Na2''1 O19w'1 3_5655 . . 143.64(19) 143.64(19) 143.64(19) ?
O28w' Na2''1 O19w''1 3_5655 . . 127.0(2) 127.0(2) 127.0(2) ?
O28w' Na2''1 Na2'1 3_5655 . . 71.69(18) 71.69(18) 71.69(18) ?
O28w'' Na2''1 O18w' 3_5655 . 3_5655 94.2(2) 94.2(2) 94.2(2) ?
O28w'' Na2''1 O18w'' 3_5655 . 3_5655 92.2(3) 92.2(3) 92.2(3) ?
O28w'' Na2''1 O3a1 3_5655 . . 91.7(2) 91.7(2) 91.7(2) ?
O28w'' Na2''1 O3b'1 3_5655 . . 116.5(2) 116.5(2) 116.5(2) ?
O28w'' Na2''1 N1b'1 3_5655 . . 99.9(2) 99.9(2) 99.9(2) ?
O28w'' Na2''1 N1b''1 3_5655 . . 116.5(2) 116.5(2) 116.5(2) ?
O28w'' Na2''1 O28w1 3_5655 . . 162.7(3) 162.7(3) 162.7(3) ?
O28w'' Na2''1 O19w'1 3_5655 . . 127.7(2) 127.7(2) 127.7(2) ?
O28w'' Na2''1 O19w''1 3_5655 . . 111.1(2) 111.1(2) 111.1(2) ?
O28w'' Na2''1 Na2'1 3_5655 . . 56.2(2) 56.2(2) 56.2(2) ?
O18w' Na2''1 O18w'' 3_5655 . 3_5655 11.75(17) 11.75(17) 11.75(17) ?
O18w' Na2''1 O3a1 3_5655 . . 72.07(14) 72.07(14) 72.07(14) ?
O18w' Na2''1 O3b'1 3_5655 . . 60.38(14) 60.38(14) 60.38(14) ?
O18w' Na2''1 N1b'1 3_5655 . . 110.10(18) 110.10(18) 110.10(18) ?
O18w' Na2''1 N1b''1 3_5655 . . 101.96(19) 101.96(19) 101.96(19) ?
O18w' Na2''1 O28w1 3_5655 . . 69.69(19) 69.69(19) 69.69(19) ?
O18w' Na2''1 O19w'1 3_5655 . . 135.28(17) 135.28(17) 135.28(17) ?
O18w' Na2''1 O19w''1 3_5655 . . 150.72(19) 150.72(19) 150.72(19) ?
O18w' Na2''1 Na2'1 3_5655 . . 149.64(19) 149.64(19) 149.64(19) ?
O18w'' Na2''1 O3a1 3_5655 . . 83.69(16) 83.69(16) 83.69(16) ?
O18w'' Na2''1 O3b'1 3_5655 . . 51.38(16) 51.38(16) 51.38(16) ?
O18w'' Na2''1 N1b'1 3_5655 . . 99.1(2) 99.1(2) 99.1(2) ?
O18w'' Na2''1 N1b''1 3_5655 . . 92.6(2) 92.6(2) 92.6(2) ?
O18w'' Na2''1 O28w1 3_5655 . . 73.3(2) 73.3(2) 73.3(2) ?
O18w'' Na2''1 O19w'1 3_5655 . . 139.80(19) 139.80(19) 139.80(19) ?
O18w'' Na2''1 O19w''1 3_5655 . . 156.5(2) 156.5(2) 156.5(2) ?
O18w'' Na2''1 Na2'1 3_5655 . . 148.2(2) 148.2(2) 148.2(2) ?
O3a1 Na2''1 O3b'1 . . . 125.02(12) 125.02(12) 125.02(12) ?
O3a1 Na2''1 N1b'1 . . . 167.94(18) 167.94(18) 167.94(18) ?
O3a1 Na2''1 N1b''1 . . . 151.70(18) 151.70(18) 151.70(18) ?
O3a1 Na2''1 O28w1 . . . 77.61(17) 77.61(17) 77.61(17) ?
O3a1 Na2''1 O19w'1 . . . 89.76(14) 89.76(14) 89.76(14) ?
O3a1 Na2''1 O19w''1 . . . 91.99(16) 91.99(16) 91.99(16) ?
O3a1 Na2''1 Na2'1 . . . 99.75(14) 99.75(14) 99.75(14) ?
O3b'1 Na2''1 N1b'1 . . . 52.07(14) 52.07(14) 52.07(14) ?
O3b'1 Na2''1 N1b''1 . . . 41.58(15) 41.58(15) 41.58(15) ?
O3b'1 Na2''1 O28w1 . . . 61.77(18) 61.77(18) 61.77(18) ?
O3b'1 Na2''1 O19w'1 . . . 104.69(15) 104.69(15) 104.69(15) ?
O3b'1 Na2''1 O19w''1 . . . 116.26(17) 116.26(17) 116.26(17) ?
O3b'1 Na2''1 Na2'1 . . . 135.23(14) 135.23(14) 135.23(14) ?
N1b'1 Na2''1 N1b''1 . . . 17.47(17) 17.47(17) 17.47(17) ?
N1b'1 Na2''1 O28w1 . . . 91.9(2) 91.9(2) 91.9(2) ?
N1b'1 Na2''1 O19w'1 . . . 80.52(16) 80.52(16) 80.52(16) ?
N1b'1 Na2''1 O19w''1 . . . 80.75(18) 80.75(18) 80.75(18) ?
N1b'1 Na2''1 Na2'1 . . . 84.11(16) 84.11(16) 84.11(16) ?
N1b''1 Na2''1 O28w1 . . . 74.5(2) 74.5(2) 74.5(2) ?
N1b''1 Na2''1 O19w'1 . . . 75.08(17) 75.08(17) 75.08(17) ?
N1b''1 Na2''1 O19w''1 . . . 80.31(19) 80.31(19) 80.31(19) ?
N1b''1 Na2''1 Na2'1 . . . 98.07(17) 98.07(17) 98.07(17) ?
O28w1 Na2''1 O19w'1 . . . 66.57(14) 66.57(14) 66.57(14) ?
O28w1 Na2''1 O19w''1 . . . 83.18(17) 83.18(17) 83.18(17) ?
O28w1 Na2''1 Na2'1 . . . 138.51(17) 138.51(17) 138.51(17) ?
O19w'1 Na2''1 O19w''1 . . . 16.7(2) 16.7(2) 16.7(2) ?
O19w'1 Na2''1 Na2'1 . . . 72.0(2) 72.0(2) 72.0(2) ?
O19w''1 Na2''1 Na2'1 . . . 55.39(16) 55.39(16) 55.39(16) ?
O2b Na16'1 O18w' 3_5555 . 3_5655 154.9(10) 154.9(10) 154.9(10) ?
O2b Na16'1 O18w'' 3_5555 . 3_5655 166.4(10) 166.4(10) 166.4(10) ?
O2b Na16'1 O3a1 3_5555 . . 98.7(4) 98.7(4) 98.7(4) ?
O2b Na16'1 O28w1 3_5555 . . 117.1(12) 117.1(12) 117.1(12) ?
O2b Na16'1 O23w1 3_5555 . 3_6555 79.7(3) 79.7(3) 79.7(3) ?
O2b Na16'1 Na16''1 3_5555 . . 109.2(8) 109.2(8) 109.2(8) ?
O18w' Na16'1 O18w'' 3_5655 . 3_5655 12.49(18) 12.49(18) 12.49(18) ?
O18w' Na16'1 O3a1 3_5655 . . 82.1(6) 82.1(6) 82.1(6) ?
O18w' Na16'1 O28w1 3_5655 . . 87.6(4) 87.6(4) 87.6(4) ?
O18w' Na16'1 O23w1 3_5655 . 3_6555 86.2(7) 86.2(7) 86.2(7) ?
O18w' Na16'1 Na16''1 3_5655 . . 46.4(9) 46.4(9) 46.4(9) ?
O18w'' Na16'1 O3a1 3_5655 . . 77.9(5) 77.9(5) 77.9(5) ?
O18w'' Na16'1 O28w1 3_5655 . . 76.4(3) 76.4(3) 76.4(3) ?
O18w'' Na16'1 O23w1 3_5655 . 3_6555 96.0(7) 96.0(7) 96.0(7) ?
O18w'' Na16'1 Na16''1 3_5655 . . 57.2(9) 57.2(9) 57.2(9) ?
O3a1 Na16'1 O28w1 . . . 94.9(4) 94.9(4) 94.9(4) ?
O3a1 Na16'1 O23w1 . . 3_6555 147.1(10) 147.1(10) 147.1(10) ?
O3a1 Na16'1 Na16''1 . . . 75.6(8) 75.6(8) 75.6(8) ?
O28w1 Na16'1 O23w1 . . 3_6555 115.3(5) 115.3(5) 115.3(5) ?
O28w1 Na16'1 Na16''1 . . . 133.6(11) 133.6(11) 133.6(11) ?
O23w1 Na16'1 Na16''1 3_6555 . . 74.1(8) 74.1(8) 74.1(8) ?
O1b Na16''1 O2b 3_5655 . 3_5555 80.47(14) 80.47(14) 80.47(14) ?
O1b Na16''1 O18w' 3_5655 . 3_5655 108.1(7) 108.1(7) 108.1(7) ?
O1b Na16''1 O18w'' 3_5655 . 3_5655 118.4(6) 118.4(6) 118.4(6) ?
O1b Na16''1 O3a1 3_5655 . . 99.4(3) 99.4(3) 99.4(3) ?
O1b Na16''1 O28w1 3_5655 . . 169.0(6) 169.0(6) 169.0(6) ?
O1b Na16''1 O23w1 3_5655 . 3_6555 77.7(2) 77.7(2) 77.7(2) ?
O1b Na16''1 Na16'1 3_5655 . . 134.4(8) 134.4(8) 134.4(8) ?
O2b Na16''1 O18w' 3_5555 . 3_5655 169.0(5) 169.0(5) 169.0(5) ?
O2b Na16''1 O18w'' 3_5555 . 3_5655 161.2(6) 161.2(6) 161.2(6) ?
O2b Na16''1 O3a1 3_5555 . . 90.1(4) 90.1(4) 90.1(4) ?
O2b Na16''1 O28w1 3_5555 . . 88.5(5) 88.5(5) 88.5(5) ?
O2b Na16''1 O23w1 3_5555 . 3_6555 74.4(3) 74.4(3) 74.4(3) ?
O2b Na16''1 Na16'1 3_5555 . . 53.9(8) 53.9(8) 53.9(8) ?
O18w' Na16''1 O18w'' 3_5655 . 3_5655 12.2(2) 12.2(2) 12.2(2) ?
O18w' Na16''1 O3a1 3_5655 . . 95.0(3) 95.0(3) 95.0(3) ?
O18w' Na16''1 O28w1 3_5655 . . 82.7(3) 82.7(3) 82.7(3) ?
O18w' Na16''1 O23w1 3_5655 . 3_6555 100.4(4) 100.4(4) 100.4(4) ?
O18w' Na16''1 Na16'1 3_5655 . . 116.9(7) 116.9(7) 116.9(7) ?
O18w'' Na16''1 O3a1 3_5655 . . 86.7(2) 86.7(2) 86.7(2) ?
O18w'' Na16''1 O28w1 3_5655 . . 72.6(2) 72.6(2) 72.6(2) ?
O18w'' Na16''1 O23w1 3_5655 . 3_6555 108.2(3) 108.2(3) 108.2(3) ?
O18w'' Na16''1 Na16'1 3_5655 . . 107.2(7) 107.2(7) 107.2(7) ?
O3a1 Na16''1 O28w1 . . . 81.3(4) 81.3(4) 81.3(4) ?
O3a1 Na16''1 O23w1 . . 3_6555 164.5(6) 164.5(6) 164.5(6) ?
O3a1 Na16''1 Na16'1 . . . 84.3(8) 84.3(8) 84.3(8) ?
O28w1 Na16''1 O23w1 . . 3_6555 98.7(4) 98.7(4) 98.7(4) ?
O28w1 Na16''1 Na16'1 . . . 34.6(6) 34.6(6) 34.6(6) ?
O23w1 Na16''1 Na16'1 3_6555 . . 87.0(7) 87.0(7) 87.0(7) ?
O2a Na14'1 N1a 3_5655 . 3_5655 56.78(11) 56.78(11) 56.78(11) ?
O2a Na14'1 O1b 3_5655 . 1_6655 103.19(13) 103.19(13) 103.19(13) ?
O2a Na14'1 O18w' 3_5655 . 3_5655 146.61(15) 146.61(15) 146.61(15) ?
O2a Na14'1 O18w'' 3_5655 . 3_5655 135.19(18) 135.19(18) 135.19(18) ?
O2a Na14'1 O3b'1 3_5655 . . 100.08(14) 100.08(14) 100.08(14) ?
O2a Na14'1 O3b''1 3_5655 . . 91.71(14) 91.71(14) 91.71(14) ?
O2a Na14'1 O24w'1 3_5655 . . 100.25(17) 100.25(17) 100.25(17) ?
O2a Na14'1 O24w''1 3_5655 . . 85.41(17) 85.41(17) 85.41(17) ?
O2a Na14'1 Na14''1 3_5655 . . 116.22(11) 116.22(11) 116.22(11) ?
N1a Na14'1 O1b 3_5655 . 1_6655 99.82(13) 99.82(13) 99.82(13) ?
N1a Na14'1 O18w' 3_5655 . 3_5655 89.98(13) 89.98(13) 89.98(13) ?
N1a Na14'1 O18w'' 3_5655 . 3_5655 82.17(18) 82.17(18) 82.17(18) ?
N1a Na14'1 O3b'1 3_5655 . . 89.55(13) 89.55(13) 89.55(13) ?
N1a Na14'1 O3b''1 3_5655 . . 103.89(12) 103.89(12) 103.89(12) ?
N1a Na14'1 O24w'1 3_5655 . . 155.89(17) 155.89(17) 155.89(17) ?
N1a Na14'1 O24w''1 3_5655 . . 141.14(19) 141.14(19) 141.14(19) ?
N1a Na14'1 Na14''1 3_5655 . . 151.75(10) 151.75(10) 151.75(10) ?
O1b Na14'1 O18w' 1_6655 . 3_5655 84.12(13) 84.12(13) 84.12(13) ?
O1b Na14'1 O18w'' 1_6655 . 3_5655 100.61(18) 100.61(18) 100.61(18) ?
O1b Na14'1 O3b'1 1_6655 . . 156.39(16) 156.39(16) 156.39(16) ?
O1b Na14'1 O3b''1 1_6655 . . 156.19(15) 156.19(15) 156.19(15) ?
O1b Na14'1 O24w'1 1_6655 . . 92.24(15) 92.24(15) 92.24(15) ?
O1b Na14'1 O24w''1 1_6655 . . 78.72(16) 78.72(16) 78.72(16) ?
O1b Na14'1 Na14''1 1_6655 . . 108.38(10) 108.38(10) 108.38(10) ?
O18w' Na14'1 O18w'' 3_5655 . 3_5655 17.27(19) 17.27(19) 17.27(19) ?
O18w' Na14'1 O3b'1 3_5655 . . 74.18(18) 74.18(18) 74.18(18) ?
O18w' Na14'1 O3b''1 3_5655 . . 93.64(19) 93.64(19) 93.64(19) ?
O18w' Na14'1 O24w'1 3_5655 . . 112.1(2) 112.1(2) 112.1(2) ?
O18w' Na14'1 O24w''1 3_5655 . . 127.9(2) 127.9(2) 127.9(2) ?
O18w' Na14'1 Na14''1 3_5655 . . 91.18(16) 91.18(16) 91.18(16) ?
O18w'' Na14'1 O3b'1 3_5655 . . 58.98(18) 58.98(18) 58.98(18) ?
O18w'' Na14'1 O3b''1 3_5655 . . 80.65(19) 80.65(19) 80.65(19) ?
O18w'' Na14'1 O24w'1 3_5655 . . 116.2(2) 116.2(2) 116.2(2) ?
O18w'' Na14'1 O24w''1 3_5655 . . 136.6(2) 136.6(2) 136.6(2) ?
O18w'' Na14'1 Na14''1 3_5655 . . 90.84(17) 90.84(17) 90.84(17) ?
O3b'1 Na14'1 O3b''1 . . . 24.10(15) 24.10(15) 24.10(15) ?
O3b'1 Na14'1 O24w'1 . . . 87.49(17) 87.49(17) 87.49(17) ?
O3b'1 Na14'1 O24w''1 . . . 107.27(19) 107.27(19) 107.27(19) ?
O3b'1 Na14'1 Na14''1 . . . 63.73(11) 63.73(11) 63.73(11) ?
O3b''1 Na14'1 O24w'1 . . . 66.59(16) 66.59(16) 66.59(16) ?
O3b''1 Na14'1 O24w''1 . . . 84.17(18) 84.17(18) 84.17(18) ?
O3b''1 Na14'1 Na14''1 . . . 47.88(10) 47.88(10) 47.88(10) ?
O24w'1 Na14'1 O24w''1 . . . 22.89(19) 22.89(19) 22.89(19) ?
O24w'1 Na14'1 Na14''1 . . . 27.49(13) 27.49(13) 27.49(13) ?
O24w''1 Na14'1 Na14''1 . . . 50.37(15) 50.37(15) 50.37(15) ?
O1a Na14''1 N1a 3_5555 . 3_5555 54.48(10) 54.48(10) 54.48(10) ?
O1a Na14''1 O2b 3_5555 . 1_6555 94.99(12) 94.99(12) 94.99(12) ?
O1a Na14''1 O3b'1 3_5555 . . 117.36(12) 117.36(12) 117.36(12) ?
O1a Na14''1 O3b''1 3_5555 . . 96.40(15) 96.40(15) 96.40(15) ?
O1a Na14''1 O28w1 3_5555 . . 133.9(2) 133.9(2) 133.9(2) ?
O1a Na14''1 O24w'1 3_5555 . . 88.6(2) 88.6(2) 88.6(2) ?
O1a Na14''1 O24w''1 3_5555 . . 100.88(14) 100.88(14) 100.88(14) ?
O1a Na14''1 Na14'1 3_5555 . . 124.72(11) 124.72(11) 124.72(11) ?
N1a Na14''1 O2b 3_5555 . 1_6555 100.76(11) 100.76(11) 100.76(11) ?
N1a Na14''1 O3b'1 3_5555 . . 100.02(11) 100.02(11) 100.02(11) ?
N1a Na14''1 O3b''1 3_5555 . . 87.45(14) 87.45(14) 87.45(14) ?
N1a Na14''1 O28w1 3_5555 . . 79.5(2) 79.5(2) 79.5(2) ?
N1a Na14''1 O24w'1 3_5555 . . 142.7(2) 142.7(2) 142.7(2) ?
N1a Na14''1 O24w''1 3_5555 . . 151.49(13) 151.49(13) 151.49(13) ?
N1a Na14''1 Na14'1 3_5555 . . 147.17(8) 147.17(8) 147.17(8) ?
O2b Na14''1 O3b'1 1_6555 . . 147.57(13) 147.57(13) 147.57(13) ?
O2b Na14''1 O3b''1 1_6555 . . 168.45(17) 168.45(17) 168.45(17) ?
O2b Na14''1 O28w1 1_6555 . . 93.26(19) 93.26(19) 93.26(19) ?
O2b Na14''1 O24w'1 1_6555 . . 86.0(2) 86.0(2) 86.0(2) ?
O2b Na14''1 O24w''1 1_6555 . . 95.08(12) 95.08(12) 95.08(12) ?
O2b Na14''1 Na14'1 1_6555 . . 111.66(10) 111.66(10) 111.66(10) ?
O3b'1 Na14''1 O3b''1 . . . 20.97(15) 20.97(15) 20.97(15) ?
O3b'1 Na14''1 O28w1 . . . 66.5(2) 66.5(2) 66.5(2) ?
O3b'1 Na14''1 O24w'1 . . . 92.4(2) 92.4(2) 92.4(2) ?
O3b'1 Na14''1 O24w''1 . . . 77.61(13) 77.61(13) 77.61(13) ?
O3b'1 Na14''1 Na14'1 . . . 48.74(9) 48.74(9) 48.74(9) ?
O3b''1 Na14''1 O28w1 . . . 80.2(2) 80.2(2) 80.2(2) ?
O3b''1 Na14''1 O24w'1 . . . 92.4(2) 92.4(2) 92.4(2) ?
O3b''1 Na14''1 O24w''1 . . . 80.92(15) 80.92(15) 80.92(15) ?
O3b''1 Na14''1 Na14'1 . . . 59.72(13) 59.72(13) 59.72(13) ?
O28w1 Na14''1 O24w'1 . . . 137.2(3) 137.2(3) 137.2(3) ?
O28w1 Na14''1 O24w''1 . . . 123.37(16) 123.37(16) 123.37(16) ?
O28w1 Na14''1 Na14'1 . . . 93.27(13) 93.27(13) 93.27(13) ?
O24w'1 Na14''1 O24w''1 . . . 16.0(2) 16.0(2) 16.0(2) ?
O24w'1 Na14''1 Na14'1 . . . 48.7(2) 48.7(2) 48.7(2) ?
O24w''1 Na14''1 Na14'1 . . . 32.70(10) 32.70(10) 32.70(10) ?

loop_
_geom_bond_atom_site_label_1
_geom_bond_atom_site_label_2
_geom_bond_site_ssg_symmetry_1
_geom_bond_site_ssg_symmetry_2
_geom_bond_distance_av
_geom_bond_distance_min
_geom_bond_distance_max
_geom_bond_publ_flag
Na6 O28w . . 2.448(6) 2.385(6) 2.510(6) ?
Na6 O28w' . . 2.759(6) 2.759(6) 2.759(6) ?
Na6 O28w'' . . 2.518(8) 2.518(8) 2.518(8) ?
Na6 O24w . . 2.368(5) 2.338(5) 2.383(5) ?
Na6 O23w . . 2.455(5) 2.439(5) 2.471(5) ?
Na6 O23w . 3_5555 2.402(4) 2.381(4) 2.423(4) ?
Na6 O1b1 . . 3.074(4) 2.417(4) 3.731(4) ?
Na6 O1b'1 . . 2.508(9) 2.508(9) 2.508(9) ?
Na6 O2b1 . 1_5455 2.394(4) 2.344(5) 2.443(5) ?
Na6 O2b''1 . . 2.577(9) 2.577(9) 2.577(9) ?
Na6 O18w1 . 3_5555 2.381(6) 2.339(8) 2.415(8) ?
Na2 O3a . . 2.458(5) 2.447(5) 2.468(5) ?
Na2 O3b . . 2.350(5) 2.331(6) 2.369(6) ?
Na2 O28w . . 2.442(6) 2.402(7) 2.482(7) ?
Na2 O18w . . 2.386(7) 2.359(7) 2.412(7) ?
Na2 O3a1 . 3_5455 2.597(5) 2.597(5) 2.598(5) ?
Na2 O3b1 . 3_5455 2.394(5) 2.381(5) 2.406(5) ?
Na16 O3a . . 2.226(3) 2.226(3) 2.226(3) ?
Na16 O28w . . 2.605(5) 2.605(5) 2.605(5) ?
Na16 O23w . 3_5555 2.382(4) 2.382(4) 2.382(4) ?
Na16 O1b'1 . 3_5555 2.457(10) 2.457(10) 2.457(10) ?
Na16 O2b1 . 3_5455 2.519(3) 2.519(3) 2.519(3) ?
Na16 O2b''1 . 3_5555 2.360(10) 2.360(10) 2.360(10) ?
Na16 O19w'1 . 3_5555 2.379(7) 2.379(7) 2.379(7) ?
Na16 O19w''1 . 3_5555 2.437(5) 2.437(5) 2.437(5) ?
Na14 O3b . . 2.375(3) 2.375(3) 2.375(3) ?
Na14 O28w . . 2.368(5) 2.368(5) 2.368(5) ?
Na14 O24w . . 2.369(5) 2.369(5) 2.369(5) ?
Na14 O1a1 . 3_5455 2.522(3) 2.522(3) 2.522(3) ?
Na14 N1a1 . 3_5455 2.751(4) 2.751(4) 2.751(4) ?
Na14 O2b1 . 1_5455 2.417(3) 2.417(3) 2.417(3) ?
Na61 O1b . 1_6655 2.918(4) 2.384(5) 3.923(5) ?
Na61 O2b . 1_6555 2.841(4) 2.340(5) 3.690(5) ?
Na61 O18w . 3_5655 2.428(6) 2.343(7) 2.543(7) ?
Na61 O28w1 . . 2.446(5) 2.398(6) 2.531(6) ?
Na61 O24w1 . . 2.363(5) 2.346(6) 2.386(6) ?
Na61 O23w1 . . 2.463(5) 2.436(7) 2.487(7) ?
Na61 O23w1 . 3_6555 2.419(4) 2.389(4) 2.450(4) ?
Na21 O3a . 3_5555 3.118(6) 2.529(6) 4.071(6) ?
Na21 O3b . 3_5555 2.925(6) 2.359(6) 4.029(6) ?
Na21 O28w . 3_5655 3.803(7) 2.946(8) 4.469(8) ?
Na21 O18w . 3_5655 3.753(8) 2.497(8) 4.401(8) ?
Na21 O3a1 . . 2.480(6) 2.365(6) 2.624(6) ?
Na21 O3b1 . . 2.341(6) 2.278(6) 2.405(6) ?
Na21 O28w1 . . 2.369(7) 2.328(7) 2.444(7) ?
Na21 O18w1 . . 2.416(8) 2.329(8) 2.470(8) ?
Na2'1 O28w' . 3_5655 2.369(6) 2.369(6) 2.369(6) ?
Na2'1 O28w'' . 3_5655 2.018(8) 2.018(8) 2.018(8) ?
Na2'1 N1a1 . . 2.438(4) 2.438(4) 2.438(4) ?
Na2'1 O1b1 . 3_5555 2.946(4) 2.946(4) 2.946(4) ?
Na2'1 O1b''1 . . 2.719(4) 2.719(4) 2.719(4) ?
Na2'1 O2b1 . 3_5555 2.837(4) 2.837(4) 2.837(4) ?
Na2'1 N1b'1 . . 2.671(5) 2.671(5) 2.671(5) ?
Na2'1 O19w'1 . . 2.420(8) 2.420(8) 2.420(8) ?
Na2'1 O19w''1 . . 2.081(6) 2.081(6) 2.081(6) ?
Na2'1 Na2''1 . . 1.533(3) 1.533(3) 1.533(3) ?
Na2''1 O28w' . 3_5655 2.351(6) 2.351(6) 2.351(6) ?
Na2''1 O28w'' . 3_5655 2.417(9) 2.417(9) 2.417(9) ?
Na2''1 O18w' . 3_5655 2.840(6) 2.840(6) 2.840(6) ?
Na2''1 O18w'' . 3_5655 2.423(6) 2.423(6) 2.423(6) ?
Na2''1 O3a1 . . 2.436(3) 2.436(3) 2.436(3) ?
Na2''1 O3b'1 . . 2.817(5) 2.817(5) 2.817(5) ?
Na2''1 N1b'1 . . 2.350(5) 2.350(5) 2.350(5) ?
Na2''1 N1b''1 . . 2.459(6) 2.459(6) 2.459(6) ?
Na2''1 O28w1 . . 2.831(5) 2.831(5) 2.831(5) ?
Na2''1 O19w'1 . . 2.403(8) 2.403(8) 2.403(8) ?
Na2''1 O19w''1 . . 2.525(6) 2.525(6) 2.525(6) ?
Na16'1 O2b . 3_5555 2.210(15) 2.210(15) 2.210(15) ?
Na16'1 O18w' . 3_5655 2.46(2) 2.46(2) 2.46(2) ?
Na16'1 O18w'' . 3_5655 2.826(19) 2.826(19) 2.826(19) ?
Na16'1 O3a1 . . 2.289(10) 2.289(10) 2.289(10) ?
Na16'1 O28w1 . . 2.212(16) 2.212(16) 2.212(16) ?
Na16'1 O23w1 . 3_6555 2.447(11) 2.447(11) 2.447(11) ?
Na16'1 Na16''1 . . 0.79(3) 0.79(3) 0.79(3) ?
Na16''1 O1b . 3_5655 2.605(10) 2.605(10) 2.605(10) ?
Na16''1 O2b . 3_5555 2.581(12) 2.581(12) 2.581(12) ?
Na16''1 O18w' . 3_5655 1.999(11) 1.999(11) 1.999(11) ?
Na16''1 O18w'' . 3_5655 2.488(10) 2.488(10) 2.488(10) ?
Na16''1 O3a1 . . 2.227(5) 2.227(5) 2.227(5) ?
Na16''1 O28w1 . . 2.817(13) 2.817(13) 2.817(13) ?
Na16''1 O23w1 . 3_6555 2.357(7) 2.357(7) 2.357(7) ?
Na14'1 O2a . 3_5655 2.468(4) 2.468(4) 2.468(4) ?
Na14'1 N1a . 3_5655 2.765(4) 2.765(4) 2.765(4) ?
Na14'1 O1b . 1_6655 2.541(4) 2.541(4) 2.541(4) ?
Na14'1 O18w' . 3_5655 2.284(6) 2.284(6) 2.284(6) ?
Na14'1 O18w'' . 3_5655 2.227(6) 2.227(6) 2.227(6) ?
Na14'1 O3b'1 . . 2.430(4) 2.430(4) 2.430(4) ?
Na14'1 O3b''1 . . 2.706(5) 2.706(5) 2.706(5) ?
Na14'1 O24w'1 . . 2.312(6) 2.312(6) 2.312(6) ?
Na14'1 O24w''1 . . 1.626(4) 1.626(4) 1.626(4) ?
Na14'1 Na14''1 . . 2.987(3) 2.987(3) 2.987(3) ?
Na14''1 O1a . 3_5555 2.412(4) 2.412(4) 2.412(4) ?
Na14''1 N1a . 3_5555 2.954(4) 2.954(4) 2.954(4) ?
Na14''1 O2b . 1_6555 2.474(3) 2.474(3) 2.474(3) ?
Na14''1 O3b'1 . . 2.899(4) 2.899(4) 2.899(4) ?
Na14''1 O3b''1 . . 2.324(4) 2.324(4) 2.324(4) ?
Na14''1 O28w1 . . 2.312(5) 2.312(5) 2.312(5) ?
Na14''1 O24w'1 . . 1.420(5) 1.420(5) 1.420(5) ?
Na14''1 O24w''1 . . 2.318(4) 2.318(4) 2.318(4) ?

loop_
_geom_hbond_atom_site_label_D
_geom_hbond_atom_site_label_H
_geom_hbond_atom_site_label_A
_geom_hbond_site_symmetry_D
_geom_hbond_site_symmetry_H
_geom_hbond_site_symmetry_A
_geom_hbond_distance_DH
_geom_hbond_distance_HA
_geom_hbond_distance_DA
_geom_hbond_angle_DHA
_geom_hbond_publ_flag
? ? ? ? ? ? ? ? ? ? ?

loop_
_geom_torsion_atom_site_label_1
_geom_torsion_atom_site_label_2
_geom_torsion_atom_site_label_3
_geom_torsion_atom_site_label_4
_geom_torsion_site_ssg_symmetry_1
_geom_torsion_site_ssg_symmetry_2
_geom_torsion_site_ssg_symmetry_3
_geom_torsion_site_ssg_symmetry_4
_geom_torsion_av
_geom_torsion_min
_geom_torsion_max
? ? ? ? ? ? ? ? ? ? ?

loop_
_restr_angle_atom_site_label_1
_restr_angle_site_symmetry_1
_restr_angle_atom_site_label_2
_restr_angle_site_symmetry_2
_restr_angle_atom_site_label_3
_restr_angle_site_symmetry_3
_restr_angle_target
_restr_angle_target_weight_param
? ? ? ? ? ? ? ?

loop_
_restr_distance_atom_site_label_1
_restr_distance_site_symmetry_1
_restr_distance_atom_site_label_2
_restr_distance_site_symmetry_2
_restr_distance_target
_restr_distance_target_weight_param
? ? ? ? ? ?

loop_
_restr_equal_angle_atom_site_label_1
_restr_equal_angle_site_symmetry_1
_restr_equal_angle_atom_site_label_2
_restr_equal_angle_site_symmetry_2
_restr_equal_angle_atom_site_label_3
_restr_equal_angle_site_symmetry_3
_restr_equal_angle_class_class_id
_restr_equal_angle_class_target_weight_param
? ? ? ? ? ? ? ?

loop_
_restr_equal_distance_atom_site_label_1
_restr_equal_distance_site_symmetry_1
_restr_equal_distance_atom_site_label_2
_restr_equal_distance_site_symmetry_2
_restr_equal_distance_class_class_id
_restr_equal_distance_class_target_weight_param
? ? ? ? ? ?

loop_
_restr_equal_torsion_atom_site_label_1
_restr_equal_torsion_site_symmetry_1
_restr_equal_torsion_atom_site_label_2
_restr_equal_torsion_site_symmetry_2
_restr_equal_torsion_atom_site_label_3
_restr_equal_torsion_site_symmetry_3
_restr_equal_torsion_atom_site_label_4
_restr_equal_torsion_site_symmetry_4
_restr_equal_torsion_class_class_id
_restr_equal_torsion_class_target_weight_param
? ? ? ? ? ? ? ? ? ?

loop_
_restr_torsion_atom_site_label_1
_restr_torsion_site_symmetry_1
_restr_torsion_atom_site_label_2
_restr_torsion_site_symmetry_2
_restr_torsion_atom_site_label_3
_restr_torsion_site_symmetry_3
_restr_torsion_atom_site_label_4
_restr_torsion_site_symmetry_4
_restr_torsion_angle_target
_restr_torsion_weight_param
? ? ? ? ? ? ? ? ? ?

loop_
_twin_individual_id
_twin_individual_mass_fraction_refined
_twin_individual_twin_matrix_11
_twin_individual_twin_matrix_12
_twin_individual_twin_matrix_13
_twin_individual_twin_matrix_21
_twin_individual_twin_matrix_22
_twin_individual_twin_matrix_23
_twin_individual_twin_matrix_31
_twin_individual_twin_matrix_32
_twin_individual_twin_matrix_33
? ? ? ? ? ? ? ? ? ? ?

loop_
_jana_atom_site_adp_c_label
_jana_atom_site_adp_c_type_symbol
_jana_atom_site_adp_c_111
_jana_atom_site_adp_c_112
_jana_atom_site_adp_c_113
_jana_atom_site_adp_c_122
_jana_atom_site_adp_c_123
_jana_atom_site_adp_c_133
_jana_atom_site_adp_c_222
_jana_atom_site_adp_c_223
_jana_atom_site_adp_c_233
_jana_atom_site_adp_c_333
? ? ? ? ? ? ? ? ? ? ? ?

loop_
_jana_atom_site_adp_d_label
_jana_atom_site_adp_d_type_symbol
_jana_atom_site_adp_d_1111
_jana_atom_site_adp_d_1112
_jana_atom_site_adp_d_1113
_jana_atom_site_adp_d_1122
_jana_atom_site_adp_d_1123
_jana_atom_site_adp_d_1133
_jana_atom_site_adp_d_1222
_jana_atom_site_adp_d_1223
_jana_atom_site_adp_d_1233
_jana_atom_site_adp_d_1333
_jana_atom_site_adp_d_2222
_jana_atom_site_adp_d_2223
_jana_atom_site_adp_d_2233
_jana_atom_site_adp_d_2333
_jana_atom_site_adp_d_3333
? ? ? ? ? ? ? ? ? ? ? ? ? ? ? ? ?

loop_
_jana_atom_site_adp_e_label
_jana_atom_site_adp_e_type_symbol
_jana_atom_site_adp_e_11111
_jana_atom_site_adp_e_11112
_jana_atom_site_adp_e_11113
_jana_atom_site_adp_e_11122
_jana_atom_site_adp_e_11123
_jana_atom_site_adp_e_11133
_jana_atom_site_adp_e_11222
_jana_atom_site_adp_e_11223
_jana_atom_site_adp_e_11233
_jana_atom_site_adp_e_11333
_jana_atom_site_adp_e_12222
_jana_atom_site_adp_e_12223
_jana_atom_site_adp_e_12233
_jana_atom_site_adp_e_12333
_jana_atom_site_adp_e_13333
_jana_atom_site_adp_e_22222
_jana_atom_site_adp_e_22223
_jana_atom_site_adp_e_22233
_jana_atom_site_adp_e_22333
_jana_atom_site_adp_e_23333
_jana_atom_site_adp_e_33333
? ? ? ? ? ? ? ? ? ? ? ? ? ? ? ? ? ? ? ? ? ? ?

loop_
_jana_atom_site_adp_f_label
_jana_atom_site_adp_f_type_symbol
_jana_atom_site_adp_f_111111
_jana_atom_site_adp_f_111112
_jana_atom_site_adp_f_111113
_jana_atom_site_adp_f_111122
_jana_atom_site_adp_f_111123
_jana_atom_site_adp_f_111133
_jana_atom_site_adp_f_111222
_jana_atom_site_adp_f_111223
_jana_atom_site_adp_f_111233
_jana_atom_site_adp_f_111333
_jana_atom_site_adp_f_112222
_jana_atom_site_adp_f_112223
_jana_atom_site_adp_f_112233
_jana_atom_site_adp_f_112333
_jana_atom_site_adp_f_113333
_jana_atom_site_adp_f_122222
_jana_atom_site_adp_f_122223
_jana_atom_site_adp_f_122233
_jana_atom_site_adp_f_122333
_jana_atom_site_adp_f_123333
_jana_atom_site_adp_f_133333
_jana_atom_site_adp_f_222222
_jana_atom_site_adp_f_222223
_jana_atom_site_adp_f_222233
_jana_atom_site_adp_f_222333
_jana_atom_site_adp_f_223333
_jana_atom_site_adp_f_233333
_jana_atom_site_adp_f_333333
? ? ? ? ? ? ? ? ? ? ? ? ? ? ? ? ? ? ? ? ? ? ? ? ? ? ? ? ? ?

loop_
_jana_atom_site_crenel_ortho_func_id
_jana_atom_site_crenel_ortho_func_c
_jana_atom_site_crenel_ortho_func_w
_jana_atom_site_crenel_ortho_func_eps
? ? ? ?

loop_
_jana_atom_site_occ_fourier_absolute_site_label
_jana_atom_site_occ_fourier_absolute
? ?

loop_
_jana_atom_site_occ_legendre_atom_site_label
_jana_atom_site_occ_legendre_param_order
_jana_atom_site_occ_legendre_param_coeff
? ? ?

loop_
_jana_atom_site_occ_xharm_atom_site_label
_jana_atom_site_occ_xharm_param_order
_jana_atom_site_occ_xharm_param_coeff
? ? ?

loop_
_jana_atom_site_occ_crenel_ortho_atom_site_label
_jana_atom_site_occ_crenel_ortho_param_order
_jana_atom_site_occ_crenel_ortho_id
_jana_atom_site_occ_crenel_ortho_param_coeff
? ? ? ?

loop_
_jana_atom_site_displace_legendre_atom_site_label
_jana_atom_site_displace_legendre_axis
_jana_atom_site_displace_legendre_param_order
_jana_atom_site_displace_legendre_param_coeff
? ? ? ?

loop_
_jana_atom_site_displace_xharm_site_label
_jana_atom_site_displace_xharm_axis
_jana_atom_site_displace_xharm_param_order
_jana_atom_site_displace_xharm_param_coeff
? ? ? ?

loop_
_jana_atom_site_displace_crenel_ortho_atom_site_label
_jana_atom_site_displace_crenel_ortho_axis
_jana_atom_site_displace_crenel_ortho_id
_jana_atom_site_displace_crenel_ortho_param_order
_jana_atom_site_displace_crenel_ortho_param_coeff
? ? ? ? ?

loop_
_jana_atom_site_u_legendre_atom_site_label
_jana_atom_site_u_legendre_tens_elem
_jana_atom_site_u_legendre_param_order
_jana_atom_site_u_legendre_param_coeff
? ? ? ?

loop_
_jana_atom_site_u_xharm_atom_site_label
_jana_atom_site_u_xharm_tens_elem
_jana_atom_site_u_xharm_param_order
_jana_atom_site_u_xharm_param_coeff
? ? ? ?

loop_
_jana_atom_site_u_crenel_ortho_atom_site_label
_jana_atom_site_u_crenel_ortho_tens_elem
_jana_atom_site_u_crenel_ortho_id
_jana_atom_site_u_crenel_ortho_param_order
_jana_atom_site_u_crenel_ortho_param_coeff
? ? ? ? ?

loop_
_jana_atom_site_adp_c_fourier_atom_site_label
_jana_atom_site_adp_c_fourier_tens_elem
_jana_atom_site_adp_c_fourier_wave_vector_seq_id
_jana_atom_site_adp_c_fourier_param_cos
_jana_atom_site_adp_c_fourier_param_sin
? ? ? ? ?

loop_
_jana_atom_site_adp_d_fourier_atom_site_label
_jana_atom_site_adp_d_fourier_tens_elem
_jana_atom_site_adp_d_fourier_wave_vector_seq_id
_jana_atom_site_adp_d_fourier_param_cos
_jana_atom_site_adp_d_fourier_param_sin
? ? ? ? ?

loop_
_jana_atom_site_adp_e_fourier_atom_site_label
_jana_atom_site_adp_e_fourier_tens_elem
_jana_atom_site_adp_e_fourier_wave_vector_seq_id
_jana_atom_site_adp_e_fourier_param_cos
_jana_atom_site_adp_e_fourier_param_sin
? ? ? ? ?

loop_
_jana_atom_site_adp_f_fourier_atom_site_label
_jana_atom_site_adp_f_fourier_tens_elem
_jana_atom_site_adp_f_fourier_wave_vector_seq_id
_jana_atom_site_adp_f_fourier_param_cos
_jana_atom_site_adp_f_fourier_param_sin
? ? ? ? ?
